data_1575272
loop_
_publ_author_name
'Riffle, Jared R.'
'Jowers, Cash L.'
'Luna, Sarah'
'Smith, Mark D.'
'Peryshkov, Dmitry V.'

_publ_section_title
;
 Non-spectator behavior of a neutral phosphine ligand driven by a
 redox-active boron cluster.
;
_journal_issue 35
_journal_name_full 'Chemical science'
_journal_page_first 15997
_journal_page_last 16003
_journal_paper_doi 10.1039/d5sc04058b
_journal_volume 16
_journal_year 2025
_chemical_formula_moiety 'C30 H67 B20 Cu N5 P3'
_chemical_formula_sum 'C30 H67 B20 Cu N5 P3'
_chemical_formula_weight 870.53
_space_group_crystal_system triclinic
_space_group_IT_number 2
_space_group_name_Hall '-P 1'
_space_group_name_H-M_alt 'P -1'
_atom_sites_solution_hydrogens mixed
_atom_sites_solution_primary dual
_atom_sites_solution_secondary difmap
_audit_creation_date 2023-11-15
_audit_creation_method
;
Olex2 1.5
(compiled 2023.08.24 svn.re1ec1418 for OlexSys, GUI svn.r6817)
;
_audit_update_record
;
2025-05-23 deposited with the CCDC.	2025-07-30 downloaded from the CCDC.
;
_cell_angle_alpha 79.915(2)
_cell_angle_beta 84.143(2)
_cell_angle_gamma 74.576(2)
_cell_formula_units_Z 2
_cell_length_a 10.3603(6)
_cell_length_b 11.3077(7)
_cell_length_c 20.9212(13)
_cell_measurement_reflns_used 9634
_cell_measurement_temperature 100(2)
_cell_measurement_theta_max 31.843
_cell_measurement_theta_min 2.321
_cell_volume 2322.2(2)
_computing_cell_refinement 'SAINT V8.40B (Bruker, 2016)'
_computing_data_collection 'Bruker APEX3 v2019.1-0 (Bruker, 2019)'
_computing_data_reduction 'SAINT V8.40B (Bruker, 2016)'
_computing_molecular_graphics 'OLEX2 (Dolomanov et al., 2009)'
_computing_publication_material 'OLEX2 (Dolomanov et al., 2009)'
_computing_structure_refinement 'XL (Sheldrick, 2015)'
_computing_structure_solution 'XT (Sheldrick, 2015)'
_diffrn_ambient_temperature 100(2)
_diffrn_detector PHOTON-II
_diffrn_detector_area_resol_mean 7.39
_diffrn_detector_type 'area detector'
_diffrn_measured_fraction_theta_full 0.999
_diffrn_measured_fraction_theta_max 0.992
_diffrn_measurement_device 'three-circle diffractometer'
_diffrn_measurement_device_type 'Bruker D8 Quest'
_diffrn_measurement_method '\f and \w scans'
_diffrn_radiation_monochromator 'mirror optics'
_diffrn_radiation_probe x-ray
_diffrn_radiation_type MoK\a
_diffrn_radiation_wavelength 0.71073
_diffrn_reflns_av_R_equivalents 0.0661
_diffrn_reflns_av_unetI/netI 0.0406
_diffrn_reflns_Laue_measured_fraction_full 0.999
_diffrn_reflns_Laue_measured_fraction_max 0.992
_diffrn_reflns_limit_h_max 15
_diffrn_reflns_limit_h_min -15
_diffrn_reflns_limit_k_max 16
_diffrn_reflns_limit_k_min -16
_diffrn_reflns_limit_l_max 31
_diffrn_reflns_limit_l_min -31
_diffrn_reflns_number 139911
_diffrn_reflns_point_group_measured_fraction_full 0.999
_diffrn_reflns_point_group_measured_fraction_max 0.992
_diffrn_reflns_theta_full 25.242
_diffrn_reflns_theta_max 32.191
_diffrn_reflns_theta_min 1.995
_diffrn_source 'microfocus sealed X-ray tube'
_diffrn_source_current 1.0
_diffrn_source_power 0.05
_diffrn_source_type 'Incoatec I\ms'
_diffrn_source_voltage 50.0
_diffrn_standards_number 0
_exptl_absorpt_coefficient_mu 0.605
_exptl_absorpt_correction_T_max 0.2678
_exptl_absorpt_correction_T_min 0.2042
_exptl_absorpt_correction_type multi-scan
_exptl_absorpt_process_details
;
SADABS-2016/2 (Bruker,2016/2) was used for absorption correction.
wR2(int) was 0.1160 before and 0.0684 after correction.
The Ratio of minimum to maximum transmission is 0.7625.
The \l/2 correction factor is Not present.
;
_exptl_crystal_colour yellow
_exptl_crystal_colour_primary yellow
_exptl_crystal_density_diffrn 1.245
_exptl_crystal_description block
_exptl_crystal_F_000 912
_exptl_crystal_size_max 0.28
_exptl_crystal_size_mid 0.1
_exptl_crystal_size_min 0.08
_refine_diff_density_max 0.663
_refine_diff_density_min -0.692
_refine_diff_density_rms 0.078
_refine_ls_extinction_coef 0.0043(5)
_refine_ls_extinction_expression Fc^*^=kFc[1+0.001xFc^2^\l^3^/sin(2\q)]^-1/4^
_refine_ls_extinction_method 'SHELXL-2019/2 (Sheldrick 2019)'
_refine_ls_goodness_of_fit_ref 1.054
_refine_ls_hydrogen_treatment mixed
_refine_ls_matrix_type full
_refine_ls_number_parameters 627
_refine_ls_number_reflns 16238
_refine_ls_number_restraints 0
_refine_ls_restrained_S_all 1.054
_refine_ls_R_factor_all 0.0625
_refine_ls_R_factor_gt 0.0451
_refine_ls_shift/su_max 0.001
_refine_ls_shift/su_mean 0.000
_refine_ls_structure_factor_coef Fsqd
_refine_ls_weighting_details 'w=1/[\s^2^(Fo^2^)+(0.0356P)^2^+1.9040P] where P=(Fo^2^+2Fc^2^)/3'
_refine_ls_weighting_scheme calc
_refine_ls_wR_factor_gt 0.0973
_refine_ls_wR_factor_ref 0.1054
_reflns_Friedel_coverage 0.000
_reflns_number_gt 12911
_reflns_number_total 16238
_reflns_threshold_expression 'I > 2\s(I)'
_cod_data_source_file d5sc04058b2.cif
_cod_data_source_block jrxr_04_35a
_cod_depositor_comments
;
The following automatic conversions were performed:

data item '_diffrn_radiation_probe' value 'X-ray' was changed to
'x-ray' in accordance with the
/home/data/users/saulius/crontab/automatic-downloads/rss-feeds/RSC/lib/dictionaries/cif_core.dic
dictionary named 'cif_core.dic' version 2.4.2 last updated on
2011-04-26.

Automatic conversion script
Id: cif_fix_values 8170 2020-07-09 18:12:32Z antanas 

 Adding full bibliography for 1575269--1575273.cif.
;
_cod_database_code 1575272
_shelx_shelxl_version_number 2019/3
_shelx_space_group_comment
;
The symmetry employed for this shelxl refinement is uniquely defined
by the following loop, which should always be used as a source of
symmetry information in preference to the above space-group names.
They are only intended as comments.
;
_shelx_estimated_absorpt_t_max 0.953
_shelx_estimated_absorpt_t_min 0.849
_olex2_refinement_description
;
1. Fixed Uiso
 At 1.2 times of:
  All C(H) groups
 At 1.5 times of:
  All C(H,H,H) groups
2.a Aromatic/amide H refined with riding coordinates:
 C12(H12A), C13(H13A), C14(H14A), C15(H15A), C16(H16A)
2.b Idealised Me refined as rotating group:
 C6(H6A,H6B,H6C), C8(H8A,H8B,H8C), C22(H22A,H22B,H22C), C23(H23A,H23B,H23C),
 C24(H24A,H24B,H24C), C26(H26A,H26B,H26C), C27(H27A,H27B,H27C), C28(H28A,H28B,
 H28C), C32(H32A,H32B,H32C), C33(H33A,H33B,H33C), C34(H34A,H34B,H34C), C36(H36A,
 H36B,H36C), C37(H37A,H37B,H37C), C38(H38A,H38B,H38C)
;
_olex2_submission_special_instructions 'No special instructions were received'

loop_
_space_group_symop_operation_xyz
'x, y, z'
'-x, -y, -z'

loop_
_atom_site_label
_atom_site_type_symbol
_atom_site_fract_x
_atom_site_fract_y
_atom_site_fract_z
_atom_site_U_iso_or_equiv
_atom_site_adp_type
_atom_site_occupancy
_atom_site_site_symmetry_order
_atom_site_calc_flag
_atom_site_refinement_flags_posn
_atom_site_refinement_flags_adp
_atom_site_refinement_flags_occupancy
_atom_site_disorder_assembly
_atom_site_disorder_group
Cu1 Cu 0.41406(2) 0.53481(2) 0.22641(2) 0.01721(5) Uani 1 1 d . . . . .
P1 P 0.63988(4) 0.46748(4) 0.20615(2) 0.01466(8) Uani 1 1 d . . . . .
P2 P 0.38371(4) 0.72868(4) 0.17027(2) 0.01671(8) Uani 1 1 d . . . . .
P3 P 0.72443(4) 0.10554(4) 0.39611(2) 0.01880(8) Uani 1 1 d . . . . .
N1 N 0.32284(15) 0.53691(14) 0.31659(7) 0.0223(3) Uani 1 1 d . . . . .
N2 N 0.30076(15) 0.43209(13) 0.20057(7) 0.0222(3) Uani 1 1 d . . . . .
N3 N 0.73746(16) 0.04769(14) 0.47666(7) 0.0248(3) Uani 1 1 d . . . . .
N4 N 0.73832(16) 0.10755(14) 0.52047(7) 0.0251(3) Uani 1 1 d . . . . .
N5 N 0.7393(2) 0.14856(18) 0.56555(8) 0.0392(4) Uani 1 1 d . . . . .
C1 C 0.67303(15) 0.58149(14) 0.13068(7) 0.0154(3) Uani 1 1 d . . . . .
C2 C 0.53793(16) 0.71865(13) 0.11145(7) 0.0160(3) Uani 1 1 d . . . . .
C3 C 0.74718(16) 0.45004(14) 0.27061(7) 0.0168(3) Uani 1 1 d . . . . .
C4 C 0.80018(16) 0.22789(14) 0.37037(8) 0.0187(3) Uani 1 1 d . . . . .
C5 C 0.26769(17) 0.54307(16) 0.36641(8) 0.0213(3) Uani 1 1 d . . . . .
C6 C 0.1999(2) 0.55198(19) 0.43050(8) 0.0284(4) Uani 1 1 d . . . . .
H6A H 0.151189 0.638416 0.432660 0.043 Uiso 1 1 calc R U . . .
H6B H 0.266315 0.523985 0.463680 0.043 Uiso 1 1 calc R U . . .
H6C H 0.136530 0.499549 0.438298 0.043 Uiso 1 1 calc R U . . .
C7 C 0.24654(16) 0.36405(15) 0.18774(8) 0.0195(3) Uani 1 1 d . . . . .
C8 C 0.18600(18) 0.27383(16) 0.16946(9) 0.0244(3) Uani 1 1 d . . . . .
H8A H 0.120105 0.315463 0.137010 0.037 Uiso 1 1 calc R U . . .
H8B H 0.141260 0.235523 0.207987 0.037 Uiso 1 1 calc R U . . .
H8C H 0.255764 0.209583 0.151051 0.037 Uiso 1 1 calc R U . . .
C11 C 0.70039(16) 0.32421(14) 0.17026(7) 0.0173(3) Uani 1 1 d . . . . .
C12 C 0.60746(18) 0.27116(15) 0.14991(8) 0.0201(3) Uani 1 1 d . . . . .
H12A H 0.514220 0.308414 0.155616 0.024 Uiso 1 1 calc R U . . .
C13 C 0.6507(2) 0.16367(16) 0.12122(8) 0.0255(3) Uani 1 1 d . . . . .
H13A H 0.586751 0.127742 0.107891 0.031 Uiso 1 1 calc R U . . .
C14 C 0.7860(2) 0.10930(16) 0.11213(9) 0.0295(4) Uani 1 1 d . . . . .
H14A H 0.815092 0.036092 0.092658 0.035 Uiso 1 1 calc R U . . .
C15 C 0.8794(2) 0.16194(17) 0.13153(9) 0.0287(4) Uani 1 1 d . . . . .
H15A H 0.972548 0.125357 0.124925 0.034 Uiso 1 1 calc R U . . .
C16 C 0.83620(17) 0.26855(15) 0.16072(8) 0.0217(3) Uani 1 1 d . . . . .
H16A H 0.900551 0.303710 0.174295 0.026 Uiso 1 1 calc R U . . .
C21 C 0.22836(16) 0.78093(15) 0.12047(8) 0.0208(3) Uani 1 1 d . . . . .
C22 C 0.10728(18) 0.76723(18) 0.16881(9) 0.0268(3) Uani 1 1 d . . . . .
H22A H 0.131919 0.688817 0.198697 0.040 Uiso 1 1 calc R U . . .
H22B H 0.031003 0.767610 0.144592 0.040 Uiso 1 1 calc R U . . .
H22C H 0.082481 0.836630 0.193659 0.040 Uiso 1 1 calc R U . . .
C23 C 0.23427(18) 0.68895(16) 0.07311(8) 0.0230(3) Uani 1 1 d . . . . .
H23A H 0.307197 0.694037 0.039841 0.035 Uiso 1 1 calc R U . . .
H23B H 0.148904 0.710058 0.052217 0.035 Uiso 1 1 calc R U . . .
H23C H 0.250473 0.604353 0.097208 0.035 Uiso 1 1 calc R U . . .
C24 C 0.20224(18) 0.91414(16) 0.08371(9) 0.0255(3) Uani 1 1 d . . . . .
H24A H 0.191331 0.972188 0.114752 0.038 Uiso 1 1 calc R U . . .
H24B H 0.120388 0.933290 0.060091 0.038 Uiso 1 1 calc R U . . .
H24C H 0.278300 0.922024 0.052795 0.038 Uiso 1 1 calc R U . . .
C25 C 0.38430(17) 0.84735(15) 0.22537(8) 0.0197(3) Uani 1 1 d . . . . .
C26 C 0.24308(18) 0.89091(17) 0.25707(9) 0.0268(4) Uani 1 1 d . . . . .
H26A H 0.183882 0.945592 0.224443 0.040 Uiso 1 1 calc R U . . .
H26B H 0.247218 0.936286 0.292347 0.040 Uiso 1 1 calc R U . . .
H26C H 0.207976 0.818678 0.274674 0.040 Uiso 1 1 calc R U . . .
C27 C 0.43199(19) 0.96301(15) 0.19385(8) 0.0234(3) Uani 1 1 d . . . . .
H27A H 0.528944 0.939109 0.183525 0.035 Uiso 1 1 calc R U . . .
H27B H 0.411831 1.023450 0.224125 0.035 Uiso 1 1 calc R U . . .
H27C H 0.385598 1.000194 0.153828 0.035 Uiso 1 1 calc R U . . .
C28 C 0.47422(17) 0.77776(15) 0.28138(8) 0.0212(3) Uani 1 1 d . . . . .
H28A H 0.436140 0.711801 0.306189 0.032 Uiso 1 1 calc R U . . .
H28B H 0.479362 0.835987 0.310080 0.032 Uiso 1 1 calc R U . . .
H28C H 0.564385 0.741197 0.263540 0.032 Uiso 1 1 calc R U . . .
C31 C 0.80932(19) -0.04109(16) 0.36409(9) 0.0262(3) Uani 1 1 d . . . . .
C32 C 0.7611(2) -0.15405(17) 0.40093(11) 0.0339(4) Uani 1 1 d . . . . .
H32A H 0.769161 -0.159790 0.447706 0.051 Uiso 1 1 calc R U . . .
H32B H 0.816515 -0.230059 0.386003 0.051 Uiso 1 1 calc R U . . .
H32C H 0.667233 -0.143903 0.392416 0.051 Uiso 1 1 calc R U . . .
C33 C 0.9594(2) -0.06837(17) 0.37557(10) 0.0322(4) Uani 1 1 d . . . . .
H33A H 0.996017 -0.001261 0.351015 0.048 Uiso 1 1 calc R U . . .
H33B H 1.007027 -0.147116 0.360962 0.048 Uiso 1 1 calc R U . . .
H33C H 0.970818 -0.074129 0.422032 0.048 Uiso 1 1 calc R U . . .
C34 C 0.7883(2) -0.02724(18) 0.29128(9) 0.0326(4) Uani 1 1 d . . . . .
H34A H 0.693525 -0.018764 0.285228 0.049 Uiso 1 1 calc R U . . .
H34B H 0.843301 -0.100852 0.273939 0.049 Uiso 1 1 calc R U . . .
H34C H 0.814660 0.046728 0.268205 0.049 Uiso 1 1 calc R U . . .
C35 C 0.54061(17) 0.15746(15) 0.38570(8) 0.0205(3) Uani 1 1 d . . . . .
C36 C 0.47239(19) 0.04986(17) 0.39780(9) 0.0258(3) Uani 1 1 d . . . . .
H36A H 0.505592 -0.003754 0.364466 0.039 Uiso 1 1 calc R U . . .
H36B H 0.375117 0.083155 0.395805 0.039 Uiso 1 1 calc R U . . .
H36C H 0.492921 0.001493 0.440855 0.039 Uiso 1 1 calc R U . . .
C37 C 0.51798(19) 0.22615(17) 0.31634(8) 0.0258(3) Uani 1 1 d . . . . .
H37A H 0.560896 0.295257 0.308541 0.039 Uiso 1 1 calc R U . . .
H37B H 0.421513 0.258385 0.310761 0.039 Uiso 1 1 calc R U . . .
H37C H 0.557026 0.168792 0.285297 0.039 Uiso 1 1 calc R U . . .
C38 C 0.47618(18) 0.24649(16) 0.43442(9) 0.0240(3) Uani 1 1 d . . . . .
H38A H 0.379612 0.276506 0.428651 0.036 Uiso 1 1 calc R U . . .
H38B H 0.516747 0.317130 0.426837 0.036 Uiso 1 1 calc R U . . .
H38C H 0.491099 0.202622 0.478827 0.036 Uiso 1 1 calc R U . . .
B1 B 0.68772(18) 0.72742(16) 0.13783(9) 0.0179(3) Uani 1 1 d . . . . .
H1 H 0.691(2) 0.7502(19) 0.1844(10) 0.020(5) Uiso 1 1 d . . . . .
B2 B 0.82190(18) 0.61543(16) 0.10392(9) 0.0184(3) Uani 1 1 d . . . . .
H2 H 0.906(2) 0.5708(18) 0.1331(10) 0.019(5) Uiso 1 1 d . . . . .
B3 B 0.74813(19) 0.53273(16) 0.05944(8) 0.0184(3) Uani 1 1 d . . . . .
H3 H 0.787(2) 0.4367(19) 0.0578(10) 0.023(5) Uiso 1 1 d . . . . .
B4 B 0.57048(18) 0.59318(16) 0.06901(8) 0.0176(3) Uani 1 1 d . . . . .
H4 H 0.5030(18) 0.5352(17) 0.0758(9) 0.012(4) Uiso 1 1 d . . . . .
B5 B 0.60672(19) 0.83553(16) 0.07137(8) 0.0187(3) Uani 1 1 d . . . . .
H5 H 0.560(2) 0.9255(19) 0.0774(10) 0.021(5) Uiso 1 1 d . . . . .
B6 B 0.78281(19) 0.77339(17) 0.06617(9) 0.0196(3) Uani 1 1 d . . . . .
H6 H 0.851(2) 0.8314(18) 0.0670(9) 0.019(5) Uiso 1 1 d . . . . .
B7 B 0.8191(2) 0.65245(17) 0.01744(9) 0.0205(3) Uani 1 1 d . . . . .
H7 H 0.910(2) 0.6307(19) -0.0125(10) 0.024(5) Uiso 1 1 d . . . . .
B8 B 0.66192(19) 0.63735(16) -0.00439(8) 0.0191(3) Uani 1 1 d . . . . .
H8 H 0.651(2) 0.6052(19) -0.0494(10) 0.023(5) Uiso 1 1 d . . . . .
B9 B 0.53312(19) 0.75113(16) 0.02858(8) 0.0186(3) Uani 1 1 d . . . . .
H9 H 0.439(2) 0.7919(18) 0.0088(10) 0.019(5) Uiso 1 1 d . . . . .
B10 B 0.6868(2) 0.78633(17) -0.00183(9) 0.0199(3) Uani 1 1 d . . . . .
H10 H 0.691(2) 0.8565(19) -0.0455(10) 0.023(5) Uiso 1 1 d . . . . .
B11 B 0.90859(19) 0.24022(17) 0.31402(9) 0.0205(3) Uani 1 1 d . . . . .
H11 H 0.948(2) 0.1698(19) 0.2813(10) 0.023(5) Uiso 1 1 d . . . . .
B12 B 0.90942(19) 0.41311(17) 0.27198(9) 0.0191(3) Uani 1 1 d . . . . .
H12 H 0.969(2) 0.4247(18) 0.2256(10) 0.019(5) Uiso 1 1 d . . . . .
B13 B 0.79734(19) 0.55265(17) 0.30010(9) 0.0189(3) Uani 1 1 d . . . . .
H13 H 0.787(2) 0.651(2) 0.2785(10) 0.026(5) Uiso 1 1 d . . . . .
B14 B 0.67965(19) 0.46348(16) 0.33925(8) 0.0183(3) Uani 1 1 d . . . . .
H14 H 0.571(2) 0.4918(18) 0.3492(9) 0.018(5) Uiso 1 1 d . . . . .
B15 B 0.9374(2) 0.22772(18) 0.40141(9) 0.0220(3) Uani 1 1 d . . . . .
H15 H 0.995(2) 0.1475(19) 0.4368(10) 0.023(5) Uiso 1 1 d . . . . .
B16 B 1.01404(19) 0.32050(18) 0.33825(9) 0.0213(3) Uani 1 1 d . . . . .
H16 H 1.122(2) 0.2911(19) 0.3253(10) 0.024(5) Uiso 1 1 d . . . . .
B17 B 0.94720(19) 0.48273(18) 0.33912(9) 0.0210(3) Uani 1 1 d . . . . .
H17 H 1.016(2) 0.544(2) 0.3343(10) 0.027(5) Uiso 1 1 d . . . . .
B18 B 0.78998(19) 0.49876(17) 0.38646(9) 0.0198(3) Uani 1 1 d . . . . .
H18 H 0.750(2) 0.5618(18) 0.4208(10) 0.019(5) Uiso 1 1 d . . . . .
B19 B 0.77199(19) 0.34106(17) 0.41255(9) 0.0192(3) Uani 1 1 d . . . . .
H19 H 0.713(2) 0.3326(19) 0.4609(10) 0.025(5) Uiso 1 1 d . . . . .
B20 B 0.9354(2) 0.38048(18) 0.41078(9) 0.0219(3) Uani 1 1 d . . . . .
H20 H 0.985(2) 0.385(2) 0.4541(11) 0.034(6) Uiso 1 1 d . . . . .

loop_
_atom_site_aniso_label
_atom_site_aniso_U_11
_atom_site_aniso_U_22
_atom_site_aniso_U_33
_atom_site_aniso_U_23
_atom_site_aniso_U_13
_atom_site_aniso_U_12
Cu1 0.01803(10) 0.01750(9) 0.01751(9) -0.00476(7) 0.00059(7) -0.00620(7)
P1 0.01743(18) 0.01356(16) 0.01447(16) -0.00431(13) -0.00042(13) -0.00527(13)
P2 0.01781(19) 0.01577(17) 0.01747(17) -0.00553(13) -0.00047(14) -0.00413(14)
P3 0.0232(2) 0.01637(18) 0.01787(18) -0.00325(14) 0.00145(15) -0.00738(15)
N1 0.0211(7) 0.0248(7) 0.0227(7) -0.0053(5) -0.0008(5) -0.0079(5)
N2 0.0220(7) 0.0237(7) 0.0225(6) -0.0049(5) 0.0004(5) -0.0082(5)
N3 0.0327(8) 0.0222(7) 0.0204(6) -0.0006(5) -0.0012(6) -0.0104(6)
N4 0.0287(8) 0.0263(7) 0.0212(7) 0.0029(5) -0.0030(6) -0.0123(6)
N5 0.0618(13) 0.0385(10) 0.0236(8) -0.0002(7) -0.0100(8) -0.0234(9)
C1 0.0170(7) 0.0145(6) 0.0152(6) -0.0045(5) -0.0001(5) -0.0037(5)
C2 0.0202(7) 0.0131(6) 0.0153(6) -0.0041(5) -0.0012(5) -0.0039(5)
C3 0.0211(7) 0.0155(6) 0.0157(6) -0.0043(5) -0.0014(5) -0.0064(5)
C4 0.0214(7) 0.0173(7) 0.0188(7) -0.0034(5) 0.0000(6) -0.0073(6)
C5 0.0219(8) 0.0245(8) 0.0200(7) -0.0047(6) -0.0022(6) -0.0090(6)
C6 0.0319(9) 0.0390(10) 0.0193(7) -0.0106(7) 0.0040(7) -0.0159(8)
C7 0.0181(7) 0.0211(7) 0.0191(7) -0.0047(6) 0.0014(5) -0.0048(6)
C8 0.0241(8) 0.0230(8) 0.0294(8) -0.0117(6) 0.0036(6) -0.0087(6)
C11 0.0241(8) 0.0145(6) 0.0154(6) -0.0040(5) -0.0011(5) -0.0073(6)
C12 0.0269(8) 0.0185(7) 0.0178(7) -0.0045(5) -0.0005(6) -0.0097(6)
C13 0.0413(10) 0.0192(7) 0.0205(7) -0.0058(6) -0.0030(7) -0.0134(7)
C14 0.0476(12) 0.0168(7) 0.0241(8) -0.0085(6) -0.0026(8) -0.0045(7)
C15 0.0313(9) 0.0226(8) 0.0293(9) -0.0114(7) -0.0028(7) 0.0034(7)
C16 0.0227(8) 0.0204(7) 0.0227(7) -0.0071(6) -0.0025(6) -0.0036(6)
C21 0.0182(7) 0.0201(7) 0.0241(7) -0.0058(6) -0.0037(6) -0.0025(6)
C22 0.0196(8) 0.0319(9) 0.0298(9) -0.0085(7) -0.0002(6) -0.0063(7)
C23 0.0233(8) 0.0239(8) 0.0235(8) -0.0059(6) -0.0044(6) -0.0062(6)
C24 0.0254(8) 0.0202(8) 0.0288(8) -0.0041(6) -0.0051(7) -0.0007(6)
C25 0.0218(8) 0.0172(7) 0.0208(7) -0.0078(6) 0.0005(6) -0.0037(6)
C26 0.0255(9) 0.0284(9) 0.0264(8) -0.0118(7) 0.0018(7) -0.0030(7)
C27 0.0313(9) 0.0158(7) 0.0243(8) -0.0081(6) -0.0002(6) -0.0055(6)
C28 0.0250(8) 0.0203(7) 0.0201(7) -0.0079(6) -0.0002(6) -0.0063(6)
C31 0.0333(9) 0.0176(7) 0.0276(8) -0.0060(6) 0.0060(7) -0.0079(7)
C32 0.0419(11) 0.0173(8) 0.0415(11) -0.0048(7) 0.0091(9) -0.0099(8)
C33 0.0318(10) 0.0219(8) 0.0386(10) -0.0042(7) 0.0063(8) -0.0026(7)
C34 0.0448(12) 0.0271(9) 0.0298(9) -0.0129(7) 0.0080(8) -0.0140(8)
C35 0.0234(8) 0.0194(7) 0.0210(7) -0.0037(6) -0.0006(6) -0.0090(6)
C36 0.0320(9) 0.0238(8) 0.0257(8) -0.0020(6) -0.0009(7) -0.0156(7)
C37 0.0308(9) 0.0262(8) 0.0232(8) -0.0011(6) -0.0035(7) -0.0132(7)
C38 0.0220(8) 0.0250(8) 0.0259(8) -0.0055(6) 0.0026(6) -0.0078(6)
B1 0.0210(8) 0.0161(7) 0.0180(7) -0.0060(6) -0.0014(6) -0.0048(6)
B2 0.0194(8) 0.0169(7) 0.0203(8) -0.0046(6) 0.0015(6) -0.0065(6)
B3 0.0228(8) 0.0166(7) 0.0169(7) -0.0060(6) 0.0022(6) -0.0060(6)
B4 0.0212(8) 0.0152(7) 0.0182(7) -0.0057(6) -0.0015(6) -0.0054(6)
B5 0.0249(9) 0.0152(7) 0.0176(7) -0.0040(6) -0.0008(6) -0.0071(6)
B6 0.0225(8) 0.0173(8) 0.0205(8) -0.0041(6) 0.0005(6) -0.0076(6)
B7 0.0240(9) 0.0187(8) 0.0195(8) -0.0039(6) 0.0022(7) -0.0071(7)
B8 0.0247(9) 0.0168(7) 0.0161(7) -0.0044(6) 0.0001(6) -0.0052(6)
B9 0.0239(9) 0.0170(7) 0.0161(7) -0.0038(6) -0.0016(6) -0.0063(6)
B10 0.0261(9) 0.0173(8) 0.0169(7) -0.0030(6) -0.0005(6) -0.0067(7)
B11 0.0218(9) 0.0205(8) 0.0194(8) -0.0028(6) 0.0008(6) -0.0068(7)
B12 0.0206(8) 0.0201(8) 0.0177(7) -0.0034(6) -0.0012(6) -0.0068(6)
B13 0.0228(8) 0.0185(8) 0.0179(7) -0.0050(6) -0.0008(6) -0.0085(7)
B14 0.0214(8) 0.0170(7) 0.0175(7) -0.0036(6) 0.0003(6) -0.0067(6)
B15 0.0230(9) 0.0230(8) 0.0206(8) -0.0014(7) -0.0016(7) -0.0078(7)
B16 0.0203(8) 0.0241(9) 0.0197(8) -0.0009(7) -0.0010(6) -0.0074(7)
B17 0.0228(9) 0.0250(9) 0.0191(8) -0.0021(6) -0.0035(6) -0.0126(7)
B18 0.0249(9) 0.0205(8) 0.0169(7) -0.0043(6) -0.0020(6) -0.0098(7)
B19 0.0224(8) 0.0189(8) 0.0183(7) -0.0045(6) -0.0017(6) -0.0075(7)
B20 0.0250(9) 0.0240(9) 0.0190(8) -0.0021(7) -0.0032(7) -0.0106(7)

loop_
_atom_type_symbol
_atom_type_description
_atom_type_scat_dispersion_real
_atom_type_scat_dispersion_imag
_atom_type_scat_source
C C 0.0033 0.0016 'International Tables Vol C Tables 4.2.6.8 and 6.1.1.4'
H H 0.0000 0.0000 'International Tables Vol C Tables 4.2.6.8 and 6.1.1.4'
B B 0.0013 0.0007 'International Tables Vol C Tables 4.2.6.8 and 6.1.1.4'
Cu Cu 0.3201 1.2651 'International Tables Vol C Tables 4.2.6.8 and 6.1.1.4'
N N 0.0061 0.0033 'International Tables Vol C Tables 4.2.6.8 and 6.1.1.4'
P P 0.1023 0.0942 'International Tables Vol C Tables 4.2.6.8 and 6.1.1.4'

loop_
_geom_angle_atom_site_label_1
_geom_angle_atom_site_label_2
_geom_angle_atom_site_label_3
_geom_angle
_geom_angle_site_symmetry_1
_geom_angle_site_symmetry_3
_geom_angle_publ_flag
P2 Cu1 P1 98.408(16) . . ?
N1 Cu1 P1 124.09(4) . . ?
N1 Cu1 P2 111.15(4) . . ?
N1 Cu1 N2 92.99(6) . . ?
N2 Cu1 P1 116.22(4) . . ?
N2 Cu1 P2 115.15(4) . . ?
C1 P1 Cu1 102.50(5) . . ?
C3 P1 Cu1 118.46(5) . . ?
C3 P1 C1 114.31(7) . . ?
C3 P1 C11 105.27(7) . . ?
C11 P1 Cu1 116.96(5) . . ?
C11 P1 C1 97.66(7) . . ?
C2 P2 Cu1 103.92(5) . . ?
C2 P2 C21 108.11(7) . . ?
C2 P2 C25 107.78(7) . . ?
C21 P2 Cu1 113.85(5) . . ?
C21 P2 C25 110.92(7) . . ?
C25 P2 Cu1 111.79(5) . . ?
N3 P3 C4 113.71(8) . . ?
N3 P3 C31 97.40(8) . . ?
N3 P3 C35 104.40(8) . . ?
C4 P3 C31 114.99(8) . . ?
C4 P3 C35 110.98(8) . . ?
C35 P3 C31 114.21(8) . . ?
C5 N1 Cu1 176.94(15) . . ?
C7 N2 Cu1 173.35(14) . . ?
N4 N3 P3 126.02(12) . . ?
N5 N4 N3 171.28(18) . . ?
C2 C1 P1 115.75(9) . . ?
B1 C1 P1 120.89(10) . . ?
B1 C1 C2 58.56(9) . . ?
B2 C1 P1 127.08(11) . . ?
B2 C1 C2 109.09(11) . . ?
B2 C1 B1 62.96(10) . . ?
B2 C1 B3 62.53(10) . . ?
B2 C1 B4 113.36(12) . . ?
B3 C1 P1 122.34(10) . . ?
B3 C1 C2 108.84(11) . . ?
B3 C1 B1 112.78(12) . . ?
B3 C1 B4 62.69(10) . . ?
B4 C1 P1 112.98(10) . . ?
B4 C1 C2 59.19(9) . . ?
B4 C1 B1 109.70(11) . . ?
C1 C2 P2 114.56(9) . . ?
B1 C2 P2 119.94(10) . . ?
B1 C2 C1 58.47(9) . . ?
B1 C2 B4 108.50(12) . . ?
B4 C2 P2 113.32(10) . . ?
B4 C2 C1 57.88(9) . . ?
B5 C2 P2 129.16(10) . . ?
B5 C2 C1 108.04(11) . . ?
B5 C2 B1 62.80(10) . . ?
B5 C2 B4 112.20(12) . . ?
B9 C2 P2 124.54(11) . . ?
B9 C2 C1 107.55(11) . . ?
B9 C2 B1 112.20(12) . . ?
B9 C2 B4 62.63(10) . . ?
B9 C2 B5 62.02(10) . . ?
B12 C3 P1 131.31(11) . . ?
B12 C3 B13 69.19(11) . . ?
B13 C3 P1 130.72(11) . . ?
B14 C3 P1 117.24(12) . . ?
B14 C3 B12 111.33(13) . . ?
B14 C3 B13 70.34(11) . . ?
B11 C4 P3 128.58(12) . . ?
B11 C4 B15 71.47(12) . . ?
B11 C4 B19 111.41(13) . . ?
B15 C4 P3 120.03(12) . . ?
B15 C4 B19 70.20(12) . . ?
B19 C4 P3 119.65(11) . . ?
N1 C5 C6 178.61(18) . . ?
C5 C6 H6A 109.5 . . ?
C5 C6 H6B 109.5 . . ?
C5 C6 H6C 109.5 . . ?
H6A C6 H6B 109.5 . . ?
H6A C6 H6C 109.5 . . ?
H6B C6 H6C 109.5 . . ?
N2 C7 C8 176.28(18) . . ?
C7 C8 H8A 109.5 . . ?
C7 C8 H8B 109.5 . . ?
C7 C8 H8C 109.5 . . ?
H8A C8 H8B 109.5 . . ?
H8A C8 H8C 109.5 . . ?
H8B C8 H8C 109.5 . . ?
C12 C11 P1 119.17(12) . . ?
C16 C11 P1 122.19(12) . . ?
C16 C11 C12 118.61(14) . . ?
C11 C12 H12A 119.8 . . ?
C11 C12 C13 120.40(16) . . ?
C13 C12 H12A 119.8 . . ?
C12 C13 H13A 119.8 . . ?
C14 C13 C12 120.33(16) . . ?
C14 C13 H13A 119.8 . . ?
C13 C14 H14A 120.1 . . ?
C13 C14 C15 119.80(16) . . ?
C15 C14 H14A 120.1 . . ?
C14 C15 H15A 120.1 . . ?
C14 C15 C16 119.88(17) . . ?
C16 C15 H15A 120.1 . . ?
C11 C16 C15 120.98(16) . . ?
C11 C16 H16A 119.5 . . ?
C15 C16 H16A 119.5 . . ?
C22 C21 P2 106.52(11) . . ?
C23 C21 P2 110.20(11) . . ?
C23 C21 C22 104.44(14) . . ?
C24 C21 P2 115.05(12) . . ?
C24 C21 C22 109.75(14) . . ?
C24 C21 C23 110.28(14) . . ?
C21 C22 H22A 109.5 . . ?
C21 C22 H22B 109.5 . . ?
C21 C22 H22C 109.5 . . ?
H22A C22 H22B 109.5 . . ?
H22A C22 H22C 109.5 . . ?
H22B C22 H22C 109.5 . . ?
C21 C23 H23A 109.5 . . ?
C21 C23 H23B 109.5 . . ?
C21 C23 H23C 109.5 . . ?
H23A C23 H23B 109.5 . . ?
H23A C23 H23C 109.5 . . ?
H23B C23 H23C 109.5 . . ?
C21 C24 H24A 109.5 . . ?
C21 C24 H24B 109.5 . . ?
C21 C24 H24C 109.5 . . ?
H24A C24 H24B 109.5 . . ?
H24A C24 H24C 109.5 . . ?
H24B C24 H24C 109.5 . . ?
C26 C25 P2 109.42(11) . . ?
C26 C25 C27 108.10(14) . . ?
C26 C25 C28 105.89(13) . . ?
C27 C25 P2 117.10(11) . . ?
C27 C25 C28 108.86(14) . . ?
C28 C25 P2 106.91(10) . . ?
C25 C26 H26A 109.5 . . ?
C25 C26 H26B 109.5 . . ?
C25 C26 H26C 109.5 . . ?
H26A C26 H26B 109.5 . . ?
H26A C26 H26C 109.5 . . ?
H26B C26 H26C 109.5 . . ?
C25 C27 H27A 109.5 . . ?
C25 C27 H27B 109.5 . . ?
C25 C27 H27C 109.5 . . ?
H27A C27 H27B 109.5 . . ?
H27A C27 H27C 109.5 . . ?
H27B C27 H27C 109.5 . . ?
C25 C28 H28A 109.5 . . ?
C25 C28 H28B 109.5 . . ?
C25 C28 H28C 109.5 . . ?
H28A C28 H28B 109.5 . . ?
H28A C28 H28C 109.5 . . ?
H28B C28 H28C 109.5 . . ?
C32 C31 P3 112.76(13) . . ?
C33 C31 P3 107.11(12) . . ?
C33 C31 C32 106.35(16) . . ?
C34 C31 P3 110.56(13) . . ?
C34 C31 C32 109.42(16) . . ?
C34 C31 C33 110.52(16) . . ?
C31 C32 H32A 109.5 . . ?
C31 C32 H32B 109.5 . . ?
C31 C32 H32C 109.5 . . ?
H32A C32 H32B 109.5 . . ?
H32A C32 H32C 109.5 . . ?
H32B C32 H32C 109.5 . . ?
C31 C33 H33A 109.5 . . ?
C31 C33 H33B 109.5 . . ?
C31 C33 H33C 109.5 . . ?
H33A C33 H33B 109.5 . . ?
H33A C33 H33C 109.5 . . ?
H33B C33 H33C 109.5 . . ?
C31 C34 H34A 109.5 . . ?
C31 C34 H34B 109.5 . . ?
C31 C34 H34C 109.5 . . ?
H34A C34 H34B 109.5 . . ?
H34A C34 H34C 109.5 . . ?
H34B C34 H34C 109.5 . . ?
C36 C35 P3 113.11(12) . . ?
C36 C35 C38 108.07(14) . . ?
C37 C35 P3 108.36(12) . . ?
C37 C35 C36 109.25(14) . . ?
C37 C35 C38 109.47(14) . . ?
C38 C35 P3 108.54(11) . . ?
C35 C36 H36A 109.5 . . ?
C35 C36 H36B 109.5 . . ?
C35 C36 H36C 109.5 . . ?
H36A C36 H36B 109.5 . . ?
H36A C36 H36C 109.5 . . ?
H36B C36 H36C 109.5 . . ?
C35 C37 H37A 109.5 . . ?
C35 C37 H37B 109.5 . . ?
C35 C37 H37C 109.5 . . ?
H37A C37 H37B 109.5 . . ?
H37A C37 H37C 109.5 . . ?
H37B C37 H37C 109.5 . . ?
C35 C38 H38A 109.5 . . ?
C35 C38 H38B 109.5 . . ?
C35 C38 H38C 109.5 . . ?
H38A C38 H38B 109.5 . . ?
H38A C38 H38C 109.5 . . ?
H38B C38 H38C 109.5 . . ?
C1 B1 C2 62.97(9) . . ?
C1 B1 H1 119.7(11) . . ?
C1 B1 B2 57.80(9) . . ?
C1 B1 B5 107.96(12) . . ?
C1 B1 B6 105.19(12) . . ?
C2 B1 H1 120.4(11) . . ?
C2 B1 B2 108.50(12) . . ?
C2 B1 B5 58.20(9) . . ?
C2 B1 B6 105.69(12) . . ?
B2 B1 H1 121.7(11) . . ?
B2 B1 B5 107.59(12) . . ?
B5 B1 H1 123.9(11) . . ?
B6 B1 H1 125.8(11) . . ?
B6 B1 B2 59.62(10) . . ?
B6 B1 B5 59.28(10) . . ?
C1 B2 B1 59.23(9) . . ?
C1 B2 H2 116.7(11) . . ?
C1 B2 B3 59.15(9) . . ?
C1 B2 B6 106.59(13) . . ?
C1 B2 B7 106.27(12) . . ?
B1 B2 H2 117.4(11) . . ?
B3 B2 B1 107.15(13) . . ?
B3 B2 H2 122.4(11) . . ?
B3 B2 B6 107.50(13) . . ?
B3 B2 B7 59.54(10) . . ?
B6 B2 B1 59.96(10) . . ?
B6 B2 H2 125.4(11) . . ?
B6 B2 B7 60.11(10) . . ?
B7 B2 B1 107.68(13) . . ?
B7 B2 H2 128.8(11) . . ?
C1 B3 B2 58.33(9) . . ?
C1 B3 H3 119.7(11) . . ?
C1 B3 B4 58.68(9) . . ?
C1 B3 B7 106.39(12) . . ?
C1 B3 B8 106.67(12) . . ?
B2 B3 H3 122.5(11) . . ?
B2 B3 B4 106.74(12) . . ?
B4 B3 H3 118.8(11) . . ?
B7 B3 B2 60.50(10) . . ?
B7 B3 H3 125.7(11) . . ?
B7 B3 B4 108.65(13) . . ?
B8 B3 B2 108.93(12) . . ?
B8 B3 H3 123.1(11) . . ?
B8 B3 B4 60.40(10) . . ?
B8 B3 B7 61.06(11) . . ?
C1 B4 C2 62.93(9) . . ?
C1 B4 B3 58.64(9) . . ?
C1 B4 H4 118.1(10) . . ?
C1 B4 B8 105.61(12) . . ?
C1 B4 B9 107.72(12) . . ?
C2 B4 B3 108.60(12) . . ?
C2 B4 H4 119.3(10) . . ?
C2 B4 B8 105.39(12) . . ?
C2 B4 B9 57.80(9) . . ?
B3 B4 H4 122.2(10) . . ?
B3 B4 B9 106.86(12) . . ?
B8 B4 B3 59.10(10) . . ?
B8 B4 H4 127.5(10) . . ?
B8 B4 B9 59.10(10) . . ?
B9 B4 H4 124.8(10) . . ?
C2 B5 B1 58.99(9) . . ?
C2 B5 H5 118.6(11) . . ?
C2 B5 B6 106.91(12) . . ?
C2 B5 B9 58.82(9) . . ?
C2 B5 B10 106.65(12) . . ?
B1 B5 H5 120.1(11) . . ?
B6 B5 B1 60.02(10) . . ?
B6 B5 H5 124.7(11) . . ?
B9 B5 B1 106.63(12) . . ?
B9 B5 H5 121.3(11) . . ?
B9 B5 B6 108.13(13) . . ?
B9 B5 B10 60.14(10) . . ?
B10 B5 B1 107.70(13) . . ?
B10 B5 H5 125.8(11) . . ?
B10 B5 B6 60.37(10) . . ?
B1 B6 H6 121.1(10) . . ?
B1 B6 B7 108.06(12) . . ?
B2 B6 B1 60.42(10) . . ?
B2 B6 H6 121.0(11) . . ?
B2 B6 B7 60.13(10) . . ?
B2 B6 B10 107.88(12) . . ?
B5 B6 B1 60.69(10) . . ?
B5 B6 B2 109.36(12) . . ?
B5 B6 H6 120.9(11) . . ?
B5 B6 B7 108.09(13) . . ?
B5 B6 B10 59.81(10) . . ?
B7 B6 H6 122.3(11) . . ?
B10 B6 B1 107.78(13) . . ?
B10 B6 H6 122.6(10) . . ?
B10 B6 B7 59.46(10) . . ?
B2 B7 H7 120.4(11) . . ?
B2 B7 B8 107.14(12) . . ?
B3 B7 B2 59.97(10) . . ?
B3 B7 B6 107.55(12) . . ?
B3 B7 H7 120.4(11) . . ?
B3 B7 B8 59.33(10) . . ?
B3 B7 B10 107.91(13) . . ?
B6 B7 B2 59.76(10) . . ?
B6 B7 H7 122.6(11) . . ?
B6 B7 B8 107.32(13) . . ?
B8 B7 H7 122.9(11) . . ?
B10 B7 B2 108.14(13) . . ?
B10 B7 B6 60.15(10) . . ?
B10 B7 H7 123.3(11) . . ?
B10 B7 B8 60.00(10) . . ?
B3 B8 B4 60.50(10) . . ?
B3 B8 B7 59.62(10) . . ?
B3 B8 H8 120.3(11) . . ?
B3 B8 B9 109.27(12) . . ?
B3 B8 B10 107.58(13) . . ?
B4 B8 B7 107.61(12) . . ?
B4 B8 H8 120.4(11) . . ?
B7 B8 H8 122.9(11) . . ?
B9 B8 B4 60.72(10) . . ?
B9 B8 B7 107.74(12) . . ?
B9 B8 H8 121.4(11) . . ?
B9 B8 B10 59.93(10) . . ?
B10 B8 B4 107.91(12) . . ?
B10 B8 B7 59.30(10) . . ?
B10 B8 H8 123.6(11) . . ?
C2 B9 B4 59.57(9) . . ?
C2 B9 B5 59.16(9) . . ?
C2 B9 B8 107.68(12) . . ?
C2 B9 H9 117.8(11) . . ?
C2 B9 B10 106.86(12) . . ?
B4 B9 H9 119.9(11) . . ?
B5 B9 B4 107.50(12) . . ?
B5 B9 B8 108.67(13) . . ?
B5 B9 H9 120.6(11) . . ?
B5 B9 B10 60.07(10) . . ?
B8 B9 B4 60.18(10) . . ?
B8 B9 H9 124.7(11) . . ?
B8 B9 B10 60.44(10) . . ?
B10 B9 B4 107.89(13) . . ?
B10 B9 H9 126.0(11) . . ?
B5 B10 B6 59.83(10) . . ?
B5 B10 B8 107.80(12) . . ?
B5 B10 B9 59.79(10) . . ?
B5 B10 H10 119.2(11) . . ?
B6 B10 B8 108.05(12) . . ?
B6 B10 H10 121.6(11) . . ?
B7 B10 B5 108.85(13) . . ?
B7 B10 B6 60.39(10) . . ?
B7 B10 B8 60.70(11) . . ?
B7 B10 B9 108.62(13) . . ?
B7 B10 H10 123.1(11) . . ?
B8 B10 H10 123.4(11) . . ?
B9 B10 B6 107.43(12) . . ?
B9 B10 B8 59.63(10) . . ?
B9 B10 H10 120.7(11) . . ?
C4 B11 H11 123.6(11) . . ?
C4 B11 B12 116.22(13) . . ?
C4 B11 B15 55.85(10) . . ?
C4 B11 B16 107.45(13) . . ?
B12 B11 H11 113.6(11) . . ?
B15 B11 H11 128.3(11) . . ?
B15 B11 B12 107.30(12) . . ?
B16 B11 H11 120.4(11) . . ?
B16 B11 B12 58.28(10) . . ?
B16 B11 B15 59.52(10) . . ?
C3 B12 B11 90.55(11) . . ?
C3 B12 H12 118.4(10) . . ?
C3 B12 B13 55.41(10) . . ?
C3 B12 B16 128.14(13) . . ?
C3 B12 B17 105.91(13) . . ?
B11 B12 H12 117.8(10) . . ?
B13 B12 B11 123.24(12) . . ?
B13 B12 H12 118.3(10) . . ?
B13 B12 B17 56.83(10) . . ?
B16 B12 B11 54.15(9) . . ?
B16 B12 H12 112.0(10) . . ?
B16 B12 B13 109.66(12) . . ?
B16 B12 B17 57.83(10) . . ?
B17 B12 B11 103.11(11) . . ?
B17 B12 H12 117.1(10) . . ?
C3 B13 B12 55.40(10) . . ?
C3 B13 H13 126.7(11) . . ?
C3 B13 B14 52.85(9) . . ?
C3 B13 B17 110.22(13) . . ?
C3 B13 B18 102.88(12) . . ?
B12 B13 H13 128.4(11) . . ?
B14 B13 B12 91.00(11) . . ?
B14 B13 H13 134.0(11) . . ?
B17 B13 B12 61.69(11) . . ?
B17 B13 H13 114.2(11) . . ?
B17 B13 B14 104.75(12) . . ?
B17 B13 B18 60.78(11) . . ?
B18 B13 B12 99.77(12) . . ?
B18 B13 H13 123.7(11) . . ?
B18 B13 B14 57.54(10) . . ?
C3 B14 B13 56.81(10) . . ?
C3 B14 H14 123.7(10) . . ?
C3 B14 B18 108.90(13) . . ?
C3 B14 B19 115.61(13) . . ?
B13 B14 H14 130.9(10) . . ?
B13 B14 B19 107.41(12) . . ?
B18 B14 B13 60.58(10) . . ?
B18 B14 H14 121.3(10) . . ?
B18 B14 B19 57.62(10) . . ?
B19 B14 H14 112.0(10) . . ?
C4 B15 B11 52.68(10) . . ?
C4 B15 H15 124.0(11) . . ?
C4 B15 B16 102.83(13) . . ?
C4 B15 B19 55.04(10) . . ?
C4 B15 B20 109.81(14) . . ?
B11 B15 H15 131.2(11) . . ?
B11 B15 B19 89.88(12) . . ?
B16 B15 B11 57.37(10) . . ?
B16 B15 H15 124.5(11) . . ?
B16 B15 B19 99.20(12) . . ?
B19 B15 H15 130.5(11) . . ?
B20 B15 B11 104.04(13) . . ?
B20 B15 H15 118.3(10) . . ?
B20 B15 B16 60.72(11) . . ?
B20 B15 B19 61.37(11) . . ?
B11 B16 B12 67.57(11) . . ?
B11 B16 B15 63.11(11) . . ?
B11 B16 H16 118.2(11) . . ?
B11 B16 B17 116.92(14) . . ?
B11 B16 B20 107.00(13) . . ?
B12 B16 H16 115.6(11) . . ?
B15 B16 B12 117.49(13) . . ?
B15 B16 H16 120.2(11) . . ?
B15 B16 B20 58.87(10) . . ?
B17 B16 B12 61.25(10) . . ?
B17 B16 B15 112.39(14) . . ?
B17 B16 H16 115.7(11) . . ?
B17 B16 B20 58.13(10) . . ?
B20 B16 B12 105.25(13) . . ?
B20 B16 H16 127.4(11) . . ?
B12 B17 H17 124.6(11) . . ?
B13 B17 B12 61.47(10) . . ?
B13 B17 B16 116.63(13) . . ?
B13 B17 H17 113.2(11) . . ?
B13 B17 B18 60.93(10) . . ?
B16 B17 B12 60.92(10) . . ?
B16 B17 H17 119.8(11) . . ?
B16 B17 B18 106.21(13) . . ?
B18 B17 B12 99.72(12) . . ?
B18 B17 H17 126.8(11) . . ?
B20 B17 B12 107.49(13) . . ?
B20 B17 B13 116.23(14) . . ?
B20 B17 B16 61.44(11) . . ?
B20 B17 H17 120.3(11) . . ?
B20 B17 B18 60.26(11) . . ?
B13 B18 H18 121.6(11) . . ?
B13 B18 B19 116.98(12) . . ?
B14 B18 B13 61.88(10) . . ?
B14 B18 B17 106.19(12) . . ?
B14 B18 H18 118.9(11) . . ?
B14 B18 B19 68.41(10) . . ?
B14 B18 B20 118.01(13) . . ?
B17 B18 B13 58.29(10) . . ?
B17 B18 H18 127.3(11) . . ?
B17 B18 B19 105.59(13) . . ?
B19 B18 H18 115.1(11) . . ?
B20 B18 B13 111.95(13) . . ?
B20 B18 B17 58.19(11) . . ?
B20 B18 H18 114.6(11) . . ?
B20 B18 B19 62.03(10) . . ?
C4 B19 B14 91.65(11) . . ?
C4 B19 B15 54.76(10) . . ?
C4 B19 B18 128.74(13) . . ?
C4 B19 H19 118.4(11) . . ?
C4 B19 B20 105.34(13) . . ?
B14 B19 H19 116.9(11) . . ?
B15 B19 B14 123.24(12) . . ?
B15 B19 H19 119.2(11) . . ?
B18 B19 B14 53.97(9) . . ?
B18 B19 B15 109.55(13) . . ?
B18 B19 H19 111.4(11) . . ?
B18 B19 B20 57.77(10) . . ?
B20 B19 B14 102.79(11) . . ?
B20 B19 B15 56.64(10) . . ?
B20 B19 H19 117.7(11) . . ?
B15 B20 B16 60.41(11) . . ?
B15 B20 B18 116.57(13) . . ?
B15 B20 B19 61.98(10) . . ?
B15 B20 H20 113.3(12) . . ?
B16 B20 B19 99.39(12) . . ?
B16 B20 H20 127.2(12) . . ?
B17 B20 B15 115.88(14) . . ?
B17 B20 B16 60.43(11) . . ?
B17 B20 B18 61.55(11) . . ?
B17 B20 B19 106.72(13) . . ?
B17 B20 H20 120.7(12) . . ?
B18 B20 B16 106.42(13) . . ?
B18 B20 B19 60.20(10) . . ?
B18 B20 H20 119.5(12) . . ?
B19 B20 H20 124.7(12) . . ?

loop_
_geom_bond_atom_site_label_1
_geom_bond_atom_site_label_2
_geom_bond_distance
_geom_bond_site_symmetry_2
_geom_bond_publ_flag
Cu1 P1 2.2794(5) . ?
Cu1 P2 2.2564(5) . ?
Cu1 N1 2.0231(15) . ?
Cu1 N2 2.0234(14) . ?
P1 C1 1.9196(15) . ?
P1 C3 1.7859(16) . ?
P1 C11 1.8360(15) . ?
P2 C2 1.9056(16) . ?
P2 C21 1.9095(17) . ?
P2 C25 1.9175(16) . ?
P3 N3 1.7027(15) . ?
P3 C4 1.7466(16) . ?
P3 C31 1.8612(18) . ?
P3 C35 1.8612(18) . ?
N1 C5 1.140(2) . ?
N2 C7 1.146(2) . ?
N3 N4 1.233(2) . ?
N4 N5 1.124(2) . ?
C1 C2 1.808(2) . ?
C1 B1 1.730(2) . ?
C1 B2 1.704(2) . ?
C1 B3 1.719(2) . ?
C1 B4 1.719(2) . ?
C2 B1 1.732(2) . ?
C2 B4 1.744(2) . ?
C2 B5 1.717(2) . ?
C2 B9 1.711(2) . ?
C3 B12 1.623(2) . ?
C3 B13 1.623(2) . ?
C3 B14 1.546(2) . ?
C4 B11 1.558(2) . ?
C4 B15 1.621(2) . ?
C4 B19 1.627(2) . ?
C5 C6 1.456(2) . ?
C6 H6A 0.9800 . ?
C6 H6B 0.9800 . ?
C6 H6C 0.9800 . ?
C7 C8 1.451(2) . ?
C8 H8A 0.9800 . ?
C8 H8B 0.9800 . ?
C8 H8C 0.9800 . ?
C11 C12 1.396(2) . ?
C11 C16 1.390(2) . ?
C12 H12A 0.9500 . ?
C12 C13 1.396(2) . ?
C13 H13A 0.9500 . ?
C13 C14 1.381(3) . ?
C14 H14A 0.9500 . ?
C14 C15 1.388(3) . ?
C15 H15A 0.9500 . ?
C15 C16 1.393(2) . ?
C16 H16A 0.9500 . ?
C21 C22 1.552(2) . ?
C21 C23 1.543(2) . ?
C21 C24 1.534(2) . ?
C22 H22A 0.9800 . ?
C22 H22B 0.9800 . ?
C22 H22C 0.9800 . ?
C23 H23A 0.9800 . ?
C23 H23B 0.9800 . ?
C23 H23C 0.9800 . ?
C24 H24A 0.9800 . ?
C24 H24B 0.9800 . ?
C24 H24C 0.9800 . ?
C25 C26 1.535(2) . ?
C25 C27 1.538(2) . ?
C25 C28 1.540(2) . ?
C26 H26A 0.9800 . ?
C26 H26B 0.9800 . ?
C26 H26C 0.9800 . ?
C27 H27A 0.9800 . ?
C27 H27B 0.9800 . ?
C27 H27C 0.9800 . ?
C28 H28A 0.9800 . ?
C28 H28B 0.9800 . ?
C28 H28C 0.9800 . ?
C31 C32 1.546(2) . ?
C31 C33 1.538(3) . ?
C31 C34 1.536(3) . ?
C32 H32A 0.9800 . ?
C32 H32B 0.9800 . ?
C32 H32C 0.9800 . ?
C33 H33A 0.9800 . ?
C33 H33B 0.9800 . ?
C33 H33C 0.9800 . ?
C34 H34A 0.9800 . ?
C34 H34B 0.9800 . ?
C34 H34C 0.9800 . ?
C35 C36 1.535(2) . ?
C35 C37 1.530(2) . ?
C35 C38 1.537(2) . ?
C36 H36A 0.9800 . ?
C36 H36B 0.9800 . ?
C36 H36C 0.9800 . ?
C37 H37A 0.9800 . ?
C37 H37B 0.9800 . ?
C37 H37C 0.9800 . ?
C38 H38A 0.9800 . ?
C38 H38B 0.9800 . ?
C38 H38C 0.9800 . ?
B1 H1 1.06(2) . ?
B1 B2 1.793(3) . ?
B1 B5 1.797(3) . ?
B1 B6 1.785(3) . ?
B2 H2 1.07(2) . ?
B2 B3 1.776(2) . ?
B2 B6 1.779(3) . ?
B2 B7 1.786(3) . ?
B3 H3 1.06(2) . ?
B3 B4 1.788(3) . ?
B3 B7 1.768(3) . ?
B3 B8 1.763(3) . ?
B4 H4 1.063(18) . ?
B4 B8 1.786(3) . ?
B4 B9 1.796(2) . ?
B5 H5 1.03(2) . ?
B5 B6 1.772(3) . ?
B5 B9 1.766(2) . ?
B5 B10 1.771(3) . ?
B6 H6 1.09(2) . ?
B6 B7 1.785(3) . ?
B6 B10 1.781(3) . ?
B7 H7 1.08(2) . ?
B7 B8 1.794(3) . ?
B7 B10 1.769(3) . ?
B8 H8 1.09(2) . ?
B8 B9 1.767(3) . ?
B8 B10 1.781(3) . ?
B9 H9 1.05(2) . ?
B9 B10 1.772(3) . ?
B10 H10 1.11(2) . ?
B11 H11 1.11(2) . ?
B11 B12 2.000(3) . ?
B11 B15 1.857(3) . ?
B11 B16 1.754(3) . ?
B12 H12 1.10(2) . ?
B12 B13 1.843(3) . ?
B12 B16 1.841(3) . ?
B12 B17 1.846(3) . ?
B13 H13 1.11(2) . ?
B13 B14 1.826(3) . ?
B13 B17 1.756(3) . ?
B13 B18 1.804(3) . ?
B14 H14 1.09(2) . ?
B14 B18 1.747(3) . ?
B14 B19 2.009(3) . ?
B15 H15 1.14(2) . ?
B15 B16 1.795(3) . ?
B15 B19 1.867(3) . ?
B15 B20 1.767(3) . ?
B16 H16 1.10(2) . ?
B16 B17 1.783(3) . ?
B16 B20 1.800(3) . ?
B17 H17 1.10(2) . ?
B17 B18 1.801(3) . ?
B17 B20 1.741(3) . ?
B18 H18 1.08(2) . ?
B18 B19 1.824(3) . ?
B18 B20 1.778(3) . ?
B19 H19 1.13(2) . ?
B19 B20 1.857(3) . ?
B20 H20 1.10(2) . ?

loop_
_geom_torsion_atom_site_label_1
_geom_torsion_atom_site_label_2
_geom_torsion_atom_site_label_3
_geom_torsion_atom_site_label_4
_geom_torsion
_geom_torsion_site_symmetry_1
_geom_torsion_site_symmetry_2
_geom_torsion_site_symmetry_3
_geom_torsion_site_symmetry_4
_geom_torsion_publ_flag
Cu1 P1 C3 B12 -175.76(12) . . . . ?
Cu1 P1 C3 B13 -78.15(15) . . . . ?
Cu1 P1 C3 B14 8.63(14) . . . . ?
Cu1 P1 C11 C12 7.50(14) . . . . ?
Cu1 P1 C11 C16 -174.56(11) . . . . ?
P1 C1 C2 P2 0.59(13) . . . . ?
P1 C1 C2 B1 111.91(11) . . . . ?
P1 C1 C2 B4 -102.54(11) . . . . ?
P1 C1 C2 B5 152.11(10) . . . . ?
P1 C1 C2 B9 -142.38(10) . . . . ?
P1 C1 B1 C2 -103.16(12) . . . . ?
P1 C1 B1 B2 118.91(13) . . . . ?
P1 C1 B1 B5 -141.23(11) . . . . ?
P1 C1 B1 B6 156.70(11) . . . . ?
P1 C1 B2 B1 -109.68(13) . . . . ?
P1 C1 B2 B3 111.27(13) . . . . ?
P1 C1 B2 B6 -147.93(11) . . . . ?
P1 C1 B2 B7 149.11(11) . . . . ?
P1 C1 B3 B2 -118.36(13) . . . . ?
P1 C1 B3 B4 101.14(12) . . . . ?
P1 C1 B3 B7 -156.67(11) . . . . ?
P1 C1 B3 B8 139.33(11) . . . . ?
P1 C1 B4 C2 107.25(10) . . . . ?
P1 C1 B4 B3 -115.78(11) . . . . ?
P1 C1 B4 B8 -153.15(10) . . . . ?
P1 C1 B4 B9 144.91(10) . . . . ?
P1 C3 B12 B11 -102.23(14) . . . . ?
P1 C3 B12 B13 126.52(16) . . . . ?
P1 C3 B12 B16 -144.73(14) . . . . ?
P1 C3 B12 B17 153.96(12) . . . . ?
P1 C3 B13 B12 -127.20(16) . . . . ?
P1 C3 B13 B14 109.50(16) . . . . ?
P1 C3 B13 B17 -156.98(12) . . . . ?
P1 C3 B13 B18 139.72(13) . . . . ?
P1 C3 B14 B13 -126.53(13) . . . . ?
P1 C3 B14 B18 -158.91(11) . . . . ?
P1 C3 B14 B19 138.71(11) . . . . ?
P1 C11 C12 C13 178.67(12) . . . . ?
P1 C11 C16 C15 -178.00(13) . . . . ?
P2 C2 B1 C1 102.08(11) . . . . ?
P2 C2 B1 B2 138.80(11) . . . . ?
P2 C2 B1 B5 -121.56(12) . . . . ?
P2 C2 B1 B6 -158.58(10) . . . . ?
P2 C2 B4 C1 -105.29(11) . . . . ?
P2 C2 B4 B3 -143.22(10) . . . . ?
P2 C2 B4 B8 154.76(10) . . . . ?
P2 C2 B4 B9 118.17(12) . . . . ?
P2 C2 B5 B1 107.77(14) . . . . ?
P2 C2 B5 B6 145.40(12) . . . . ?
P2 C2 B5 B9 -113.29(14) . . . . ?
P2 C2 B5 B10 -151.25(12) . . . . ?
P2 C2 B9 B4 -100.65(13) . . . . ?
P2 C2 B9 B5 120.16(13) . . . . ?
P2 C2 B9 B8 -138.24(12) . . . . ?
P2 C2 B9 B10 158.14(11) . . . . ?
P3 C4 B11 B12 152.12(12) . . . . ?
P3 C4 B11 B15 -114.07(17) . . . . ?
P3 C4 B11 B16 -145.23(13) . . . . ?
P3 C4 B15 B11 124.47(15) . . . . ?
P3 C4 B15 B16 154.13(12) . . . . ?
P3 C4 B15 B19 -113.53(14) . . . . ?
P3 C4 B15 B20 -142.69(12) . . . . ?
P3 C4 B19 B14 -115.35(12) . . . . ?
P3 C4 B19 B15 114.02(14) . . . . ?
P3 C4 B19 B18 -158.36(13) . . . . ?
P3 C4 B19 B20 140.91(12) . . . . ?
N3 P3 C4 B11 125.35(15) . . . . ?
N3 P3 C4 B15 35.83(15) . . . . ?
N3 P3 C4 B19 -47.21(15) . . . . ?
N3 P3 C31 C32 45.12(16) . . . . ?
N3 P3 C31 C33 -71.54(13) . . . . ?
N3 P3 C31 C34 167.98(13) . . . . ?
N3 P3 C35 C36 -65.78(13) . . . . ?
N3 P3 C35 C37 172.94(11) . . . . ?
N3 P3 C35 C38 54.14(12) . . . . ?
C1 P1 C3 B12 -54.76(16) . . . . ?
C1 P1 C3 B13 42.84(17) . . . . ?
C1 P1 C3 B14 129.62(12) . . . . ?
C1 P1 C11 C12 -100.76(13) . . . . ?
C1 P1 C11 C16 77.18(14) . . . . ?
C1 C2 B1 B2 36.72(10) . . . . ?
C1 C2 B1 B5 136.36(12) . . . . ?
C1 C2 B1 B6 99.34(12) . . . . ?
C1 C2 B4 B3 -37.93(11) . . . . ?
C1 C2 B4 B8 -99.95(13) . . . . ?
C1 C2 B4 B9 -136.54(12) . . . . ?
C1 C2 B5 B1 -38.22(10) . . . . ?
C1 C2 B5 B6 -0.59(15) . . . . ?
C1 C2 B5 B9 100.72(12) . . . . ?
C1 C2 B5 B10 62.76(14) . . . . ?
C1 C2 B9 B4 37.66(11) . . . . ?
C1 C2 B9 B5 -101.53(12) . . . . ?
C1 C2 B9 B8 0.07(15) . . . . ?
C1 C2 B9 B10 -63.54(14) . . . . ?
C1 B1 B2 B3 36.07(11) . . . . ?
C1 B1 B2 B6 136.73(13) . . . . ?
C1 B1 B2 B7 98.77(13) . . . . ?
C1 B1 B5 C2 40.26(11) . . . . ?
C1 B1 B5 B6 -97.34(13) . . . . ?
C1 B1 B5 B9 4.34(16) . . . . ?
C1 B1 B5 B10 -58.90(15) . . . . ?
C1 B1 B6 B2 -36.95(11) . . . . ?
C1 B1 B6 B5 102.15(13) . . . . ?
C1 B1 B6 B7 1.11(16) . . . . ?
C1 B1 B6 B10 63.94(15) . . . . ?
C1 B2 B3 B4 34.57(11) . . . . ?
C1 B2 B3 B7 136.90(13) . . . . ?
C1 B2 B3 B8 98.32(13) . . . . ?
C1 B2 B6 B1 37.92(11) . . . . ?
C1 B2 B6 B5 0.67(16) . . . . ?
C1 B2 B6 B7 -99.56(13) . . . . ?
C1 B2 B6 B10 -62.79(15) . . . . ?
C1 B2 B7 B3 -37.67(11) . . . . ?
C1 B2 B7 B6 100.09(13) . . . . ?
C1 B2 B7 B8 -0.32(16) . . . . ?
C1 B2 B7 B10 62.96(15) . . . . ?
C1 B3 B4 C2 39.87(11) . . . . ?
C1 B3 B4 B8 137.05(12) . . . . ?
C1 B3 B4 B9 100.82(12) . . . . ?
C1 B3 B7 B2 37.32(12) . . . . ?
C1 B3 B7 B6 -0.21(17) . . . . ?
C1 B3 B7 B8 -100.31(13) . . . . ?
C1 B3 B7 B10 -63.70(15) . . . . ?
C1 B3 B8 B4 -37.41(11) . . . . ?
C1 B3 B8 B7 99.85(13) . . . . ?
C1 B3 B8 B9 0.11(16) . . . . ?
C1 B3 B8 B10 63.62(15) . . . . ?
C1 B4 B8 B3 37.16(11) . . . . ?
C1 B4 B8 B7 -0.73(15) . . . . ?
C1 B4 B8 B9 -101.60(12) . . . . ?
C1 B4 B8 B10 -63.32(15) . . . . ?
C1 B4 B9 C2 -40.02(11) . . . . ?
C1 B4 B9 B5 -3.97(16) . . . . ?
C1 B4 B9 B8 97.93(13) . . . . ?
C1 B4 B9 B10 59.42(15) . . . . ?
C2 C1 B1 B2 -137.93(12) . . . . ?
C2 C1 B1 B5 -38.07(11) . . . . ?
C2 C1 B1 B6 -100.14(13) . . . . ?
C2 C1 B2 B1 37.22(11) . . . . ?
C2 C1 B2 B3 -101.84(12) . . . . ?
C2 C1 B2 B6 -1.03(15) . . . . ?
C2 C1 B2 B7 -63.99(14) . . . . ?
C2 C1 B3 B2 102.24(12) . . . . ?
C2 C1 B3 B4 -38.26(11) . . . . ?
C2 C1 B3 B7 63.93(15) . . . . ?
C2 C1 B3 B8 -0.06(15) . . . . ?
C2 C1 B4 B3 136.97(12) . . . . ?
C2 C1 B4 B8 99.60(12) . . . . ?
C2 C1 B4 B9 37.66(11) . . . . ?
C2 B1 B2 C1 -39.00(11) . . . . ?
C2 B1 B2 B3 -2.94(16) . . . . ?
C2 B1 B2 B6 97.72(13) . . . . ?
C2 B1 B2 B7 59.77(15) . . . . ?
C2 B1 B5 B6 -137.60(12) . . . . ?
C2 B1 B5 B9 -35.91(11) . . . . ?
C2 B1 B5 B10 -99.16(13) . . . . ?
C2 B1 B6 B2 -102.56(13) . . . . ?
C2 B1 B6 B5 36.53(11) . . . . ?
C2 B1 B6 B7 -64.50(15) . . . . ?
C2 B1 B6 B10 -1.68(16) . . . . ?
C2 B4 B8 B3 102.76(13) . . . . ?
C2 B4 B8 B7 64.87(15) . . . . ?
C2 B4 B8 B9 -36.01(11) . . . . ?
C2 B4 B8 B10 2.28(16) . . . . ?
C2 B4 B9 B5 36.04(11) . . . . ?
C2 B4 B9 B8 137.95(13) . . . . ?
C2 B4 B9 B10 99.43(13) . . . . ?
C2 B5 B6 B1 -37.16(11) . . . . ?
C2 B5 B6 B2 -0.03(16) . . . . ?
C2 B5 B6 B7 63.83(15) . . . . ?
C2 B5 B6 B10 99.88(13) . . . . ?
C2 B5 B9 B4 -36.22(11) . . . . ?
C2 B5 B9 B8 -99.88(13) . . . . ?
C2 B5 B9 B10 -137.19(13) . . . . ?
C2 B5 B10 B6 -100.32(13) . . . . ?
C2 B5 B10 B7 -63.69(16) . . . . ?
C2 B5 B10 B8 0.62(17) . . . . ?
C2 B5 B10 B9 37.36(12) . . . . ?
C2 B9 B10 B5 -37.57(11) . . . . ?
C2 B9 B10 B6 0.02(16) . . . . ?
C2 B9 B10 B7 63.88(15) . . . . ?
C2 B9 B10 B8 101.12(13) . . . . ?
C3 P1 C11 C12 141.38(12) . . . . ?
C3 P1 C11 C16 -40.68(15) . . . . ?
C3 B12 B13 B14 41.78(10) . . . . ?
C3 B12 B13 B17 148.03(13) . . . . ?
C3 B12 B13 B18 98.98(13) . . . . ?
C3 B12 B16 B11 56.46(17) . . . . ?
C3 B12 B16 B15 16.5(2) . . . . ?
C3 B12 B16 B17 -85.28(17) . . . . ?
C3 B12 B16 B20 -46.0(2) . . . . ?
C3 B12 B17 B13 -26.95(12) . . . . ?
C3 B12 B17 B16 125.41(14) . . . . ?
C3 B12 B17 B18 22.19(15) . . . . ?
C3 B12 B17 B20 83.91(15) . . . . ?
C3 B13 B14 B18 144.43(14) . . . . ?
C3 B13 B14 B19 109.65(13) . . . . ?
C3 B13 B17 B12 27.67(12) . . . . ?
C3 B13 B17 B16 0.70(19) . . . . ?
C3 B13 B17 B18 -93.80(14) . . . . ?
C3 B13 B17 B20 -68.85(18) . . . . ?
C3 B13 B18 B14 -28.40(12) . . . . ?
C3 B13 B18 B17 106.16(14) . . . . ?
C3 B13 B18 B19 13.87(18) . . . . ?
C3 B13 B18 B20 82.62(15) . . . . ?
C3 B14 B18 B13 30.97(12) . . . . ?
C3 B14 B18 B17 -8.18(17) . . . . ?
C3 B14 B18 B19 -108.90(14) . . . . ?
C3 B14 B18 B20 -70.32(17) . . . . ?
C4 P3 N3 N4 33.18(19) . . . . ?
C4 P3 C31 C32 165.65(14) . . . . ?
C4 P3 C31 C33 48.99(15) . . . . ?
C4 P3 C31 C34 -71.49(15) . . . . ?
C4 P3 C35 C36 171.32(12) . . . . ?
C4 P3 C35 C37 50.04(13) . . . . ?
C4 P3 C35 C38 -68.76(13) . . . . ?
C4 B11 B15 B16 -145.05(15) . . . . ?
C4 B11 B15 B19 -44.03(11) . . . . ?
C4 B11 B15 B20 -104.40(15) . . . . ?
C4 B11 B16 B12 -110.50(14) . . . . ?
C4 B11 B16 B15 29.80(13) . . . . ?
C4 B11 B16 B17 -72.99(17) . . . . ?
C4 B11 B16 B20 -10.63(17) . . . . ?
C4 B15 B16 B11 -27.85(12) . . . . ?
C4 B15 B16 B12 13.88(19) . . . . ?
C4 B15 B16 B17 82.03(16) . . . . ?
C4 B15 B16 B20 105.72(14) . . . . ?
C4 B15 B19 B14 -65.11(14) . . . . ?
C4 B15 B19 B18 -124.21(14) . . . . ?
C4 B15 B19 B20 -148.52(14) . . . . ?
C4 B15 B20 B16 -93.93(14) . . . . ?
C4 B15 B20 B17 -68.92(18) . . . . ?
C4 B15 B20 B18 0.6(2) . . . . ?
C4 B15 B20 B19 27.05(12) . . . . ?
C4 B19 B20 B15 -26.25(12) . . . . ?
C4 B19 B20 B16 22.83(15) . . . . ?
C4 B19 B20 B17 84.64(15) . . . . ?
C4 B19 B20 B18 126.46(14) . . . . ?
C11 P1 C3 B12 51.20(16) . . . . ?
C11 P1 C3 B13 148.80(14) . . . . ?
C11 P1 C3 B14 -124.42(12) . . . . ?
C11 C12 C13 C14 -0.6(2) . . . . ?
C12 C11 C16 C15 -0.1(2) . . . . ?
C12 C13 C14 C15 -0.1(3) . . . . ?
C13 C14 C15 C16 0.7(3) . . . . ?
C14 C15 C16 C11 -0.6(3) . . . . ?
C16 C11 C12 C13 0.7(2) . . . . ?
C31 P3 N3 N4 154.67(17) . . . . ?
C31 P3 C4 B11 14.25(18) . . . . ?
C31 P3 C4 B15 -75.27(15) . . . . ?
C31 P3 C4 B19 -158.31(13) . . . . ?
C31 P3 C35 C36 39.37(15) . . . . ?
C31 P3 C35 C37 -81.91(13) . . . . ?
C31 P3 C35 C38 159.29(11) . . . . ?
C35 P3 N3 N4 -87.92(17) . . . . ?
C35 P3 C4 B11 -117.30(15) . . . . ?
C35 P3 C4 B15 153.18(13) . . . . ?
C35 P3 C4 B19 70.13(14) . . . . ?
C35 P3 C31 C32 -64.35(16) . . . . ?
C35 P3 C31 C33 178.99(11) . . . . ?
C35 P3 C31 C34 58.51(15) . . . . ?
B1 C1 C2 P2 -111.32(11) . . . . ?
B1 C1 C2 B4 145.56(13) . . . . ?
B1 C1 C2 B5 40.21(11) . . . . ?
B1 C1 C2 B9 105.72(13) . . . . ?
B1 C1 B2 B3 -139.06(13) . . . . ?
B1 C1 B2 B6 -38.25(11) . . . . ?
B1 C1 B2 B7 -101.21(13) . . . . ?
B1 C1 B3 B2 39.27(12) . . . . ?
B1 C1 B3 B4 -101.23(13) . . . . ?
B1 C1 B3 B7 0.96(17) . . . . ?
B1 C1 B3 B8 -63.03(16) . . . . ?
B1 C1 B4 C2 -30.83(11) . . . . ?
B1 C1 B4 B3 106.14(13) . . . . ?
B1 C1 B4 B8 68.76(14) . . . . ?
B1 C1 B4 B9 6.83(16) . . . . ?
B1 C2 B4 C1 30.56(11) . . . . ?
B1 C2 B4 B3 -7.38(15) . . . . ?
B1 C2 B4 B8 -69.39(14) . . . . ?
B1 C2 B4 B9 -105.98(13) . . . . ?
B1 C2 B5 B6 37.63(11) . . . . ?
B1 C2 B5 B9 138.94(13) . . . . ?
B1 C2 B5 B10 100.98(14) . . . . ?
B1 C2 B9 B4 100.06(13) . . . . ?
B1 C2 B9 B5 -39.12(12) . . . . ?
B1 C2 B9 B8 62.47(15) . . . . ?
B1 C2 B9 B10 -1.14(16) . . . . ?
B1 B2 B3 C1 -36.10(11) . . . . ?
B1 B2 B3 B4 -1.53(16) . . . . ?
B1 B2 B3 B7 100.79(13) . . . . ?
B1 B2 B3 B8 62.22(15) . . . . ?
B1 B2 B6 B5 -37.25(12) . . . . ?
B1 B2 B6 B7 -137.48(13) . . . . ?
B1 B2 B6 B10 -100.71(14) . . . . ?
B1 B2 B7 B3 -99.88(13) . . . . ?
B1 B2 B7 B6 37.88(12) . . . . ?
B1 B2 B7 B8 -62.53(15) . . . . ?
B1 B2 B7 B10 0.75(16) . . . . ?
B1 B5 B6 B2 37.13(12) . . . . ?
B1 B5 B6 B7 100.99(13) . . . . ?
B1 B5 B6 B10 137.04(12) . . . . ?
B1 B5 B9 C2 35.99(11) . . . . ?
B1 B5 B9 B4 -0.24(16) . . . . ?
B1 B5 B9 B8 -63.89(15) . . . . ?
B1 B5 B9 B10 -101.20(14) . . . . ?
B1 B5 B10 B6 -38.29(12) . . . . ?
B1 B5 B10 B7 -1.65(17) . . . . ?
B1 B5 B10 B8 62.66(16) . . . . ?
B1 B5 B10 B9 99.40(13) . . . . ?
B1 B6 B7 B2 -38.19(12) . . . . ?
B1 B6 B7 B3 -0.57(17) . . . . ?
B1 B6 B7 B8 61.93(16) . . . . ?
B1 B6 B7 B10 100.41(14) . . . . ?
B1 B6 B10 B5 38.61(12) . . . . ?
B1 B6 B10 B7 -100.88(13) . . . . ?
B1 B6 B10 B8 -61.89(16) . . . . ?
B1 B6 B10 B9 1.04(16) . . . . ?
B2 C1 C2 P2 -150.48(10) . . . . ?
B2 C1 C2 B1 -39.16(11) . . . . ?
B2 C1 C2 B4 106.40(13) . . . . ?
B2 C1 C2 B5 1.04(15) . . . . ?
B2 C1 C2 B9 66.55(14) . . . . ?
B2 C1 B1 C2 137.93(12) . . . . ?
B2 C1 B1 B5 99.86(13) . . . . ?
B2 C1 B1 B6 37.79(12) . . . . ?
B2 C1 B3 B4 -140.50(12) . . . . ?
B2 C1 B3 B7 -38.31(12) . . . . ?
B2 C1 B3 B8 -102.30(13) . . . . ?
B2 C1 B4 C2 -99.04(13) . . . . ?
B2 C1 B4 B3 37.93(12) . . . . ?
B2 C1 B4 B8 0.56(16) . . . . ?
B2 C1 B4 B9 -61.38(15) . . . . ?
B2 B1 B5 C2 101.26(13) . . . . ?
B2 B1 B5 B6 -36.34(12) . . . . ?
B2 B1 B5 B9 65.34(15) . . . . ?
B2 B1 B5 B10 2.10(16) . . . . ?
B2 B1 B6 B5 139.09(13) . . . . ?
B2 B1 B6 B7 38.06(12) . . . . ?
B2 B1 B6 B10 100.88(13) . . . . ?
B2 B3 B4 C1 -34.42(11) . . . . ?
B2 B3 B4 C2 5.45(16) . . . . ?
B2 B3 B4 B8 102.63(13) . . . . ?
B2 B3 B4 B9 66.40(14) . . . . ?
B2 B3 B7 B6 -37.52(12) . . . . ?
B2 B3 B7 B8 -137.63(13) . . . . ?
B2 B3 B7 B10 -101.01(14) . . . . ?
B2 B3 B8 B4 -98.94(13) . . . . ?
B2 B3 B8 B7 38.32(12) . . . . ?
B2 B3 B8 B9 -61.42(16) . . . . ?
B2 B3 B8 B10 2.09(17) . . . . ?
B2 B6 B7 B3 37.62(12) . . . . ?
B2 B6 B7 B8 100.11(13) . . . . ?
B2 B6 B7 B10 138.59(13) . . . . ?
B2 B6 B10 B5 102.43(13) . . . . ?
B2 B6 B10 B7 -37.06(12) . . . . ?
B2 B6 B10 B8 1.93(17) . . . . ?
B2 B6 B10 B9 64.86(15) . . . . ?
B2 B7 B8 B3 -37.63(12) . . . . ?
B2 B7 B8 B4 0.66(16) . . . . ?
B2 B7 B8 B9 64.73(15) . . . . ?
B2 B7 B8 B10 101.42(13) . . . . ?
B2 B7 B10 B5 0.56(17) . . . . ?
B2 B7 B10 B6 36.96(12) . . . . ?
B2 B7 B10 B8 -99.73(13) . . . . ?
B2 B7 B10 B9 -62.95(16) . . . . ?
B3 C1 C2 P2 142.96(10) . . . . ?
B3 C1 C2 B1 -105.72(13) . . . . ?
B3 C1 C2 B4 39.84(11) . . . . ?
B3 C1 C2 B5 -65.52(14) . . . . ?
B3 C1 C2 B9 -0.01(15) . . . . ?
B3 C1 B1 C2 98.84(13) . . . . ?
B3 C1 B1 B2 -39.09(12) . . . . ?
B3 C1 B1 B5 60.77(16) . . . . ?
B3 C1 B1 B6 -1.30(16) . . . . ?
B3 C1 B2 B1 139.06(13) . . . . ?
B3 C1 B2 B6 100.81(13) . . . . ?
B3 C1 B2 B7 37.85(12) . . . . ?
B3 C1 B4 C2 -136.97(12) . . . . ?
B3 C1 B4 B8 -37.38(11) . . . . ?
B3 C1 B4 B9 -99.31(13) . . . . ?
B3 B2 B6 B1 100.07(13) . . . . ?
B3 B2 B6 B5 62.82(15) . . . . ?
B3 B2 B6 B7 -37.41(12) . . . . ?
B3 B2 B6 B10 -0.64(16) . . . . ?
B3 B2 B7 B6 137.76(14) . . . . ?
B3 B2 B7 B8 37.35(12) . . . . ?
B3 B2 B7 B10 100.63(14) . . . . ?
B3 B4 B8 B7 -37.89(11) . . . . ?
B3 B4 B8 B9 -138.76(13) . . . . ?
B3 B4 B8 B10 -100.48(14) . . . . ?
B3 B4 B9 C2 -101.72(13) . . . . ?
B3 B4 B9 B5 -65.67(15) . . . . ?
B3 B4 B9 B8 36.23(12) . . . . ?
B3 B4 B9 B10 -2.28(15) . . . . ?
B3 B7 B8 B4 38.29(11) . . . . ?
B3 B7 B8 B9 102.36(13) . . . . ?
B3 B7 B8 B10 139.06(13) . . . . ?
B3 B7 B10 B5 63.97(16) . . . . ?
B3 B7 B10 B6 100.37(13) . . . . ?
B3 B7 B10 B8 -36.32(12) . . . . ?
B3 B7 B10 B9 0.46(17) . . . . ?
B3 B8 B9 C2 -0.11(17) . . . . ?
B3 B8 B9 B4 -37.43(12) . . . . ?
B3 B8 B9 B5 62.48(16) . . . . ?
B3 B8 B9 B10 99.63(14) . . . . ?
B3 B8 B10 B5 -65.70(16) . . . . ?
B3 B8 B10 B6 -2.48(17) . . . . ?
B3 B8 B10 B7 36.37(12) . . . . ?
B3 B8 B10 B9 -102.51(13) . . . . ?
B4 C1 C2 P2 103.12(11) . . . . ?
B4 C1 C2 B1 -145.56(13) . . . . ?
B4 C1 C2 B5 -105.35(12) . . . . ?
B4 C1 C2 B9 -39.84(11) . . . . ?
B4 C1 B1 C2 31.06(11) . . . . ?
B4 C1 B1 B2 -106.87(13) . . . . ?
B4 C1 B1 B5 -7.01(16) . . . . ?
B4 C1 B1 B6 -69.08(15) . . . . ?
B4 C1 B2 B1 101.06(13) . . . . ?
B4 C1 B2 B3 -38.00(12) . . . . ?
B4 C1 B2 B6 62.81(15) . . . . ?
B4 C1 B2 B7 -0.15(16) . . . . ?
B4 C1 B3 B2 140.50(12) . . . . ?
B4 C1 B3 B7 102.19(14) . . . . ?
B4 C1 B3 B8 38.20(12) . . . . ?
B4 C2 B1 C1 -30.34(11) . . . . ?
B4 C2 B1 B2 6.38(15) . . . . ?
B4 C2 B1 B5 106.02(13) . . . . ?
B4 C2 B1 B6 69.00(14) . . . . ?
B4 C2 B5 B1 -100.11(13) . . . . ?
B4 C2 B5 B6 -62.49(15) . . . . ?
B4 C2 B5 B9 38.82(12) . . . . ?
B4 C2 B5 B10 0.86(17) . . . . ?
B4 C2 B9 B5 -139.19(13) . . . . ?
B4 C2 B9 B8 -37.59(12) . . . . ?
B4 C2 B9 B10 -101.20(13) . . . . ?
B4 B3 B7 B2 99.11(13) . . . . ?
B4 B3 B7 B6 61.59(16) . . . . ?
B4 B3 B7 B8 -38.51(12) . . . . ?
B4 B3 B7 B10 -1.90(16) . . . . ?
B4 B3 B8 B7 137.27(12) . . . . ?
B4 B3 B8 B9 37.52(12) . . . . ?
B4 B3 B8 B10 101.03(13) . . . . ?
B4 B8 B9 C2 37.32(11) . . . . ?
B4 B8 B9 B5 99.91(13) . . . . ?
B4 B8 B9 B10 137.06(13) . . . . ?
B4 B8 B10 B5 -1.83(17) . . . . ?
B4 B8 B10 B6 61.39(16) . . . . ?
B4 B8 B10 B7 100.24(14) . . . . ?
B4 B8 B10 B9 -38.64(12) . . . . ?
B4 B9 B10 B5 -100.29(13) . . . . ?
B4 B9 B10 B6 -62.70(15) . . . . ?
B4 B9 B10 B7 1.15(16) . . . . ?
B4 B9 B10 B8 38.39(11) . . . . ?
B5 C2 B1 C1 -136.36(12) . . . . ?
B5 C2 B1 B2 -99.64(13) . . . . ?
B5 C2 B1 B6 -37.02(11) . . . . ?
B5 C2 B4 C1 97.97(13) . . . . ?
B5 C2 B4 B3 60.04(16) . . . . ?
B5 C2 B4 B8 -1.97(16) . . . . ?
B5 C2 B4 B9 -38.57(12) . . . . ?
B5 C2 B9 B4 139.19(13) . . . . ?
B5 C2 B9 B8 101.60(14) . . . . ?
B5 C2 B9 B10 37.98(12) . . . . ?
B5 B1 B2 C1 -100.53(13) . . . . ?
B5 B1 B2 B3 -64.46(15) . . . . ?
B5 B1 B2 B6 36.20(12) . . . . ?
B5 B1 B2 B7 -1.76(16) . . . . ?
B5 B1 B6 B2 -139.09(13) . . . . ?
B5 B1 B6 B7 -101.04(14) . . . . ?
B5 B1 B6 B10 -38.21(12) . . . . ?
B5 B6 B7 B2 -102.39(13) . . . . ?
B5 B6 B7 B3 -64.78(16) . . . . ?
B5 B6 B7 B8 -2.28(16) . . . . ?
B5 B6 B7 B10 36.20(12) . . . . ?
B5 B6 B10 B7 -139.49(13) . . . . ?
B5 B6 B10 B8 -100.51(14) . . . . ?
B5 B6 B10 B9 -37.58(12) . . . . ?
B5 B9 B10 B6 37.59(12) . . . . ?
B5 B9 B10 B7 101.44(14) . . . . ?
B5 B9 B10 B8 138.69(13) . . . . ?
B6 B1 B2 C1 -136.73(13) . . . . ?
B6 B1 B2 B3 -100.66(13) . . . . ?
B6 B1 B2 B7 -37.95(12) . . . . ?
B6 B1 B5 C2 137.60(12) . . . . ?
B6 B1 B5 B9 101.69(13) . . . . ?
B6 B1 B5 B10 38.44(12) . . . . ?
B6 B2 B3 C1 -99.23(13) . . . . ?
B6 B2 B3 B4 -64.66(15) . . . . ?
B6 B2 B3 B7 37.67(12) . . . . ?
B6 B2 B3 B8 -0.90(17) . . . . ?
B6 B2 B7 B3 -137.76(14) . . . . ?
B6 B2 B7 B8 -100.42(14) . . . . ?
B6 B2 B7 B10 -37.13(12) . . . . ?
B6 B5 B9 C2 99.19(13) . . . . ?
B6 B5 B9 B4 62.96(15) . . . . ?
B6 B5 B9 B8 -0.69(16) . . . . ?
B6 B5 B9 B10 -38.00(12) . . . . ?
B6 B5 B10 B7 36.63(12) . . . . ?
B6 B5 B10 B8 100.95(14) . . . . ?
B6 B5 B10 B9 137.69(13) . . . . ?
B6 B7 B8 B3 -100.51(13) . . . . ?
B6 B7 B8 B4 -62.22(15) . . . . ?
B6 B7 B8 B9 1.85(16) . . . . ?
B6 B7 B8 B10 38.55(12) . . . . ?
B6 B7 B10 B5 -36.40(12) . . . . ?
B6 B7 B10 B8 -136.69(13) . . . . ?
B6 B7 B10 B9 -99.91(13) . . . . ?
B7 B2 B3 C1 -136.90(13) . . . . ?
B7 B2 B3 B4 -102.33(14) . . . . ?
B7 B2 B3 B8 -38.57(12) . . . . ?
B7 B2 B6 B1 137.48(13) . . . . ?
B7 B2 B6 B5 100.23(14) . . . . ?
B7 B2 B6 B10 36.77(12) . . . . ?
B7 B3 B4 C1 -98.24(13) . . . . ?
B7 B3 B4 C2 -58.37(15) . . . . ?
B7 B3 B4 B8 38.81(12) . . . . ?
B7 B3 B4 B9 2.58(16) . . . . ?
B7 B3 B8 B4 -137.27(12) . . . . ?
B7 B3 B8 B9 -99.74(14) . . . . ?
B7 B3 B8 B10 -36.23(12) . . . . ?
B7 B6 B10 B5 139.49(13) . . . . ?
B7 B6 B10 B8 38.99(12) . . . . ?
B7 B6 B10 B9 101.92(13) . . . . ?
B7 B8 B9 C2 -63.33(15) . . . . ?
B7 B8 B9 B4 -100.64(13) . . . . ?
B7 B8 B9 B5 -0.73(16) . . . . ?
B7 B8 B9 B10 36.42(12) . . . . ?
B7 B8 B10 B5 -102.07(14) . . . . ?
B7 B8 B10 B6 -38.85(12) . . . . ?
B7 B8 B10 B9 -138.88(13) . . . . ?
B8 B3 B4 C1 -137.05(12) . . . . ?
B8 B3 B4 C2 -97.18(13) . . . . ?
B8 B3 B4 B9 -36.23(11) . . . . ?
B8 B3 B7 B2 137.63(13) . . . . ?
B8 B3 B7 B6 100.10(14) . . . . ?
B8 B3 B7 B10 36.61(12) . . . . ?
B8 B4 B9 C2 -137.95(13) . . . . ?
B8 B4 B9 B5 -101.90(14) . . . . ?
B8 B4 B9 B10 -38.51(12) . . . . ?
B8 B7 B10 B5 100.29(14) . . . . ?
B8 B7 B10 B6 136.69(13) . . . . ?
B8 B7 B10 B9 36.78(12) . . . . ?
B8 B9 B10 B5 -138.69(13) . . . . ?
B8 B9 B10 B6 -101.10(13) . . . . ?
B8 B9 B10 B7 -37.24(12) . . . . ?
B9 C2 B1 C1 -97.57(12) . . . . ?
B9 C2 B1 B2 -60.85(15) . . . . ?
B9 C2 B1 B5 38.79(12) . . . . ?
B9 C2 B1 B6 1.77(16) . . . . ?
B9 C2 B4 C1 136.54(12) . . . . ?
B9 C2 B4 B3 98.61(13) . . . . ?
B9 C2 B4 B8 36.59(12) . . . . ?
B9 C2 B5 B1 -138.94(13) . . . . ?
B9 C2 B5 B6 -101.31(13) . . . . ?
B9 C2 B5 B10 -37.96(12) . . . . ?
B9 B4 B8 B3 138.76(13) . . . . ?
B9 B4 B8 B7 100.87(13) . . . . ?
B9 B4 B8 B10 38.28(12) . . . . ?
B9 B5 B6 B1 -99.14(13) . . . . ?
B9 B5 B6 B2 -62.01(16) . . . . ?
B9 B5 B6 B7 1.85(16) . . . . ?
B9 B5 B6 B10 37.90(12) . . . . ?
B9 B5 B10 B6 -137.69(13) . . . . ?
B9 B5 B10 B7 -101.05(14) . . . . ?
B9 B5 B10 B8 -36.74(12) . . . . ?
B9 B8 B10 B5 36.81(12) . . . . ?
B9 B8 B10 B6 100.03(14) . . . . ?
B9 B8 B10 B7 138.88(13) . . . . ?
B10 B5 B6 B1 -137.04(12) . . . . ?
B10 B5 B6 B2 -99.91(13) . . . . ?
B10 B5 B6 B7 -36.05(12) . . . . ?
B10 B5 B9 C2 137.19(13) . . . . ?
B10 B5 B9 B4 100.97(14) . . . . ?
B10 B5 B9 B8 37.31(12) . . . . ?
B10 B6 B7 B2 -138.59(13) . . . . ?
B10 B6 B7 B3 -100.98(14) . . . . ?
B10 B6 B7 B8 -38.48(12) . . . . ?
B10 B7 B8 B3 -139.06(13) . . . . ?
B10 B7 B8 B4 -100.77(13) . . . . ?
B10 B7 B8 B9 -36.69(12) . . . . ?
B10 B8 B9 C2 -99.75(13) . . . . ?
B10 B8 B9 B4 -137.06(13) . . . . ?
B10 B8 B9 B5 -37.15(12) . . . . ?
B11 C4 B15 B16 29.66(13) . . . . ?
B11 C4 B15 B19 121.99(13) . . . . ?
B11 C4 B15 B20 92.84(14) . . . . ?
B11 C4 B19 B14 70.88(14) . . . . ?
B11 C4 B19 B15 -59.74(13) . . . . ?
B11 C4 B19 B18 27.9(2) . . . . ?
B11 C4 B19 B20 -32.86(17) . . . . ?
B11 B12 B13 C3 -64.02(14) . . . . ?
B11 B12 B13 B14 -22.24(16) . . . . ?
B11 B12 B13 B17 84.01(15) . . . . ?
B11 B12 B13 B18 34.96(17) . . . . ?
B11 B12 B16 B15 -39.96(13) . . . . ?
B11 B12 B16 B17 -141.74(13) . . . . ?
B11 B12 B16 B20 -102.43(13) . . . . ?
B11 B12 B17 B13 -121.34(13) . . . . ?
B11 B12 B17 B16 31.02(11) . . . . ?
B11 B12 B17 B18 -72.20(14) . . . . ?
B11 B12 B17 B20 -10.48(16) . . . . ?
B11 B15 B16 B12 41.73(14) . . . . ?
B11 B15 B16 B17 109.88(15) . . . . ?
B11 B15 B16 B20 133.57(14) . . . . ?
B11 B15 B19 C4 42.41(10) . . . . ?
B11 B15 B19 B14 -22.70(16) . . . . ?
B11 B15 B19 B18 -81.80(13) . . . . ?
B11 B15 B19 B20 -106.12(12) . . . . ?
B11 B15 B20 B16 -38.98(12) . . . . ?
B11 B15 B20 B17 -13.96(19) . . . . ?
B11 B15 B20 B18 55.59(17) . . . . ?
B11 B15 B20 B19 82.01(12) . . . . ?
B11 B16 B17 B12 -39.94(13) . . . . ?
B11 B16 B17 B13 -12.8(2) . . . . ?
B11 B16 B17 B18 52.33(17) . . . . ?
B11 B16 B17 B20 94.04(15) . . . . ?
B11 B16 B20 B15 42.51(13) . . . . ?
B11 B16 B20 B17 -111.55(14) . . . . ?
B11 B16 B20 B18 -69.14(15) . . . . ?
B11 B16 B20 B19 -7.59(15) . . . . ?
B12 C3 B13 B14 -123.31(13) . . . . ?
B12 C3 B13 B17 -29.78(13) . . . . ?
B12 C3 B13 B18 -93.08(13) . . . . ?
B12 C3 B14 B13 57.00(13) . . . . ?
B12 C3 B14 B18 24.62(17) . . . . ?
B12 C3 B14 B19 -37.76(17) . . . . ?
B12 B11 B15 C4 110.36(14) . . . . ?
B12 B11 B15 B16 -34.69(12) . . . . ?
B12 B11 B15 B19 66.33(13) . . . . ?
B12 B11 B15 B20 5.96(16) . . . . ?
B12 B11 B16 B15 140.30(13) . . . . ?
B12 B11 B16 B17 37.51(13) . . . . ?
B12 B11 B16 B20 99.86(14) . . . . ?
B12 B13 B14 C3 -43.48(11) . . . . ?
B12 B13 B14 B18 100.96(12) . . . . ?
B12 B13 B14 B19 66.17(12) . . . . ?
B12 B13 B17 B16 -26.97(13) . . . . ?
B12 B13 B17 B18 -121.47(12) . . . . ?
B12 B13 B17 B20 -96.52(15) . . . . ?
B12 B13 B18 B14 -84.92(12) . . . . ?
B12 B13 B18 B17 49.64(11) . . . . ?
B12 B13 B18 B19 -42.65(17) . . . . ?
B12 B13 B18 B20 26.11(15) . . . . ?
B12 B16 B17 B13 27.12(13) . . . . ?
B12 B16 B17 B18 92.26(13) . . . . ?
B12 B16 B17 B20 133.97(13) . . . . ?
B12 B16 B20 B15 113.23(14) . . . . ?
B12 B16 B20 B17 -40.84(12) . . . . ?
B12 B16 B20 B18 1.58(16) . . . . ?
B12 B16 B20 B19 63.13(14) . . . . ?
B12 B17 B18 B13 -49.49(11) . . . . ?
B12 B17 B18 B14 -8.61(15) . . . . ?
B12 B17 B18 B19 62.92(14) . . . . ?
B12 B17 B18 B20 104.68(13) . . . . ?
B12 B17 B20 B15 16.25(19) . . . . ?
B12 B17 B20 B16 41.26(12) . . . . ?
B12 B17 B20 B18 -91.36(13) . . . . ?
B12 B17 B20 B19 -50.21(17) . . . . ?
B13 C3 B12 B11 131.25(12) . . . . ?
B13 C3 B12 B16 88.75(17) . . . . ?
B13 C3 B12 B17 27.44(12) . . . . ?
B13 C3 B14 B18 -32.38(13) . . . . ?
B13 C3 B14 B19 -94.76(14) . . . . ?
B13 B12 B16 B11 117.39(13) . . . . ?
B13 B12 B16 B15 77.43(17) . . . . ?
B13 B12 B16 B17 -24.35(12) . . . . ?
B13 B12 B16 B20 14.96(16) . . . . ?
B13 B12 B17 B16 152.36(13) . . . . ?
B13 B12 B17 B18 49.14(11) . . . . ?
B13 B12 B17 B20 110.86(15) . . . . ?
B13 B14 B18 B17 -39.14(12) . . . . ?
B13 B14 B18 B19 -139.86(13) . . . . ?
B13 B14 B18 B20 -101.29(15) . . . . ?
B13 B17 B18 B14 40.88(12) . . . . ?
B13 B17 B18 B19 112.41(13) . . . . ?
B13 B17 B18 B20 154.17(14) . . . . ?
B13 B17 B20 B15 82.49(19) . . . . ?
B13 B17 B20 B16 107.49(15) . . . . ?
B13 B17 B20 B18 -25.12(13) . . . . ?
B13 B17 B20 B19 16.03(19) . . . . ?
B13 B18 B19 C4 17.8(2) . . . . ?
B13 B18 B19 B14 -39.64(13) . . . . ?
B13 B18 B19 B15 77.82(17) . . . . ?
B13 B18 B19 B20 101.80(15) . . . . ?
B13 B18 B20 B15 -82.95(17) . . . . ?
B13 B18 B20 B16 -18.30(17) . . . . ?
B13 B18 B20 B17 23.56(12) . . . . ?
B13 B18 B20 B19 -109.86(14) . . . . ?
B14 C3 B12 B11 73.58(13) . . . . ?
B14 C3 B12 B13 -57.66(13) . . . . ?
B14 C3 B12 B16 31.1(2) . . . . ?
B14 C3 B12 B17 -30.22(16) . . . . ?
B14 C3 B13 B12 123.31(13) . . . . ?
B14 C3 B13 B17 93.52(14) . . . . ?
B14 C3 B13 B18 30.23(12) . . . . ?
B14 B13 B17 B12 83.03(12) . . . . ?
B14 B13 B17 B16 56.06(17) . . . . ?
B14 B13 B17 B18 -38.44(11) . . . . ?
B14 B13 B17 B20 -13.49(18) . . . . ?
B14 B13 B18 B17 134.56(13) . . . . ?
B14 B13 B18 B19 42.27(13) . . . . ?
B14 B13 B18 B20 111.02(14) . . . . ?
B14 B18 B19 C4 57.46(18) . . . . ?
B14 B18 B19 B15 117.46(13) . . . . ?
B14 B18 B19 B20 141.44(13) . . . . ?
B14 B18 B20 B15 -14.1(2) . . . . ?
B14 B18 B20 B16 50.53(18) . . . . ?
B14 B18 B20 B17 92.39(15) . . . . ?
B14 B18 B20 B19 -41.03(13) . . . . ?
B14 B19 B20 B15 -121.58(13) . . . . ?
B14 B19 B20 B16 -72.50(13) . . . . ?
B14 B19 B20 B17 -10.69(16) . . . . ?
B14 B19 B20 B18 31.13(11) . . . . ?
B15 C4 B11 B12 -93.81(14) . . . . ?
B15 C4 B11 B16 -31.16(13) . . . . ?
B15 C4 B19 B14 130.62(12) . . . . ?
B15 C4 B19 B18 87.62(18) . . . . ?
B15 C4 B19 B20 26.89(12) . . . . ?
B15 B11 B16 B12 -140.30(13) . . . . ?
B15 B11 B16 B17 -102.79(15) . . . . ?
B15 B11 B16 B20 -40.43(12) . . . . ?
B15 B16 B17 B12 -110.09(15) . . . . ?
B15 B16 B17 B13 -82.97(17) . . . . ?
B15 B16 B17 B18 -17.83(17) . . . . ?
B15 B16 B17 B20 23.89(13) . . . . ?
B15 B16 B20 B17 -154.06(14) . . . . ?
B15 B16 B20 B18 -111.65(14) . . . . ?
B15 B16 B20 B19 -50.10(11) . . . . ?
B15 B19 B20 B16 49.08(11) . . . . ?
B15 B19 B20 B17 110.88(15) . . . . ?
B15 B19 B20 B18 152.70(13) . . . . ?
B16 B11 B15 C4 145.05(15) . . . . ?
B16 B11 B15 B19 101.02(12) . . . . ?
B16 B11 B15 B20 40.65(13) . . . . ?
B16 B12 B13 C3 -123.39(14) . . . . ?
B16 B12 B13 B14 -81.61(13) . . . . ?
B16 B12 B13 B17 24.64(12) . . . . ?
B16 B12 B13 B18 -24.41(15) . . . . ?
B16 B12 B17 B13 -152.36(13) . . . . ?
B16 B12 B17 B18 -103.22(13) . . . . ?
B16 B12 B17 B20 -41.51(13) . . . . ?
B16 B15 B19 C4 99.28(13) . . . . ?
B16 B15 B19 B14 34.17(17) . . . . ?
B16 B15 B19 B18 -24.93(15) . . . . ?
B16 B15 B19 B20 -49.25(11) . . . . ?
B16 B15 B20 B17 25.01(14) . . . . ?
B16 B15 B20 B18 94.56(15) . . . . ?
B16 B15 B20 B19 120.98(12) . . . . ?
B16 B17 B18 B13 -111.86(14) . . . . ?
B16 B17 B18 B14 -70.99(15) . . . . ?
B16 B17 B18 B19 0.55(16) . . . . ?
B16 B17 B18 B20 42.30(12) . . . . ?
B16 B17 B20 B15 -25.01(14) . . . . ?
B16 B17 B20 B18 -132.62(13) . . . . ?
B16 B17 B20 B19 -91.47(13) . . . . ?
B17 B12 B13 C3 -148.03(13) . . . . ?
B17 B12 B13 B14 -106.25(12) . . . . ?
B17 B12 B13 B18 -49.05(11) . . . . ?
B17 B12 B16 B11 141.74(13) . . . . ?
B17 B12 B16 B15 101.78(16) . . . . ?
B17 B12 B16 B20 39.31(12) . . . . ?
B17 B13 B14 C3 -104.41(14) . . . . ?
B17 B13 B14 B18 40.02(12) . . . . ?
B17 B13 B14 B19 5.24(15) . . . . ?
B17 B13 B18 B14 -134.56(13) . . . . ?
B17 B13 B18 B19 -92.29(15) . . . . ?
B17 B13 B18 B20 -23.53(13) . . . . ?
B17 B16 B20 B15 154.06(14) . . . . ?
B17 B16 B20 B18 42.42(12) . . . . ?
B17 B16 B20 B19 103.97(13) . . . . ?
B17 B18 B19 C4 -44.1(2) . . . . ?
B17 B18 B19 B14 -101.59(13) . . . . ?
B17 B18 B19 B15 15.87(16) . . . . ?
B17 B18 B19 B20 39.85(12) . . . . ?
B17 B18 B20 B15 -106.51(16) . . . . ?
B17 B18 B20 B16 -41.86(12) . . . . ?
B17 B18 B20 B19 -133.42(13) . . . . ?
B18 B13 B14 C3 -144.43(14) . . . . ?
B18 B13 B14 B19 -34.79(11) . . . . ?
B18 B13 B17 B12 121.47(12) . . . . ?
B18 B13 B17 B16 94.50(15) . . . . ?
B18 B13 B17 B20 24.95(13) . . . . ?
B18 B17 B20 B15 107.61(16) . . . . ?
B18 B17 B20 B16 132.62(13) . . . . ?
B18 B17 B20 B19 41.15(12) . . . . ?
B18 B19 B20 B15 -152.70(13) . . . . ?
B18 B19 B20 B16 -103.62(13) . . . . ?
B18 B19 B20 B17 -41.82(12) . . . . ?
B19 C4 B11 B12 -34.82(19) . . . . ?
B19 C4 B11 B15 58.99(13) . . . . ?
B19 C4 B11 B16 27.83(18) . . . . ?
B19 C4 B15 B11 -121.99(13) . . . . ?
B19 C4 B15 B16 -92.34(13) . . . . ?
B19 C4 B15 B20 -29.15(13) . . . . ?
B19 B14 B18 B13 139.86(13) . . . . ?
B19 B14 B18 B17 100.72(13) . . . . ?
B19 B14 B18 B20 38.58(13) . . . . ?
B19 B15 B16 B11 -83.90(12) . . . . ?
B19 B15 B16 B12 -42.17(17) . . . . ?
B19 B15 B16 B17 25.98(16) . . . . ?
B19 B15 B16 B20 49.67(11) . . . . ?
B19 B15 B20 B16 -120.98(13) . . . . ?
B19 B15 B20 B17 -95.97(15) . . . . ?
B19 B15 B20 B18 -26.42(13) . . . . ?
B19 B18 B20 B15 26.92(13) . . . . ?
B19 B18 B20 B16 91.56(13) . . . . ?
B19 B18 B20 B17 133.42(13) . . . . ?
B20 B15 B16 B11 -133.57(14) . . . . ?
B20 B15 B16 B12 -91.84(15) . . . . ?
B20 B15 B16 B17 -23.68(13) . . . . ?
B20 B15 B19 C4 148.52(14) . . . . ?
B20 B15 B19 B14 83.41(15) . . . . ?
B20 B15 B19 B18 24.31(12) . . . . ?
B20 B16 B17 B12 -133.97(13) . . . . ?
B20 B16 B17 B13 -106.85(16) . . . . ?
B20 B16 B17 B18 -41.71(12) . . . . ?
B20 B17 B18 B13 -154.17(14) . . . . ?
B20 B17 B18 B14 -113.29(14) . . . . ?
B20 B17 B18 B19 -41.76(12) . . . . ?
B20 B18 B19 C4 -83.98(18) . . . . ?
B20 B18 B19 B14 -141.44(13) . . . . ?
B20 B18 B19 B15 -23.98(12) . . . . ?
